data_1563418
loop_
_publ_author_name
'Sasano, Yoshifumi'
'Maeda, Hiromitsu'
'Tanaka, Hiroki'
'Haketa, Yohei'
'Kobayashi, Yoichi'
'Ishibashi, Yukihide'
'Asahi, Tsuyoshi'
'Morimoto, Tatsuki'
'Yasuda, Nobuhiro'
'Sato, Ryuma'
'Shigeta, Yasuteru'

_publ_section_title
;
 Ion-pairing&#x00A0;\p-electronic systems: ordered arrangement and
 noncovalent interactions of negatively charged porphyrins
;
_journal_name_full 'Chemical Science'
_journal_paper_doi 10.1039/D1SC02260A
_journal_year 2021
_chemical_formula_moiety 'C38 H10 F15 N4 O Zn, C16 H36 N, C2.5 H3.5'
_chemical_formula_sum 'C56.5 H49.5 Cl F15 N5 O Zn'
_chemical_formula_weight 1200.33
_chemical_melting_point ?
_space_group_crystal_system triclinic
_space_group_IT_number 2
_space_group_name_Hall '-P 1'
_space_group_name_H-M_alt 'P -1'
_atom_sites_solution_hydrogens geom
_audit_creation_method SHELXL-2014/7
_audit_update_record
;
2019-03-30 deposited with the CCDC.	2021-06-14 downloaded from the CCDC.
;
_cell_angle_alpha 92.310(2)
_cell_angle_beta 94.162(2)
_cell_angle_gamma 101.368(2)
_cell_formula_units_Z 4
_cell_length_a 15.303(3)
_cell_length_b 16.985(3)
_cell_length_c 20.280(4)
_cell_measurement_reflns_used 44052
_cell_measurement_temperature 90(2)
_cell_measurement_theta_max 28.140
_cell_measurement_theta_min 1.111
_cell_volume 5146.1(17)
_computing_cell_refinement 'Rapid Auto(Rigaku)'
_computing_data_collection 'Rapid Auto(Rigaku)'
_computing_data_reduction 'Rapid Auto(Rigaku)'
_computing_structure_refinement 'SHELXL-2014/7 (Sheldrick, 2014)'
_computing_structure_solution 'SHELXS-97 (Sheldrick, 1990)'
_diffrn_ambient_temperature 90(2)
_diffrn_detector_area_resol_mean 29
_diffrn_measured_fraction_theta_full 0.986
_diffrn_measured_fraction_theta_max 0.983
_diffrn_measurement_device_type 'Rigaku Saturn 724'
_diffrn_measurement_method 'Oscillation Photograph'
_diffrn_radiation_monochromator 'Si(111) Channel Cut'
_diffrn_radiation_type Synchrotron
_diffrn_radiation_wavelength 0.7829
_diffrn_reflns_av_R_equivalents 0.0666
_diffrn_reflns_av_unetI/netI 0.0891
_diffrn_reflns_Laue_measured_fraction_full 0.986
_diffrn_reflns_Laue_measured_fraction_max 0.983
_diffrn_reflns_limit_h_max 18
_diffrn_reflns_limit_h_min -18
_diffrn_reflns_limit_k_max 18
_diffrn_reflns_limit_k_min -20
_diffrn_reflns_limit_l_max 24
_diffrn_reflns_limit_l_min -24
_diffrn_reflns_number 44052
_diffrn_reflns_point_group_measured_fraction_full 0.986
_diffrn_reflns_point_group_measured_fraction_max 0.983
_diffrn_reflns_theta_full 28.017
_diffrn_reflns_theta_max 28.140
_diffrn_reflns_theta_min 1.111
_diffrn_source 'synchrotron radiation SPring-8 BL40XU'
_exptl_absorpt_coefficient_mu 0.815
_exptl_absorpt_correction_T_max 1.000
_exptl_absorpt_correction_T_min 0.834
_exptl_absorpt_correction_type multi-scan
_exptl_absorpt_process_details 'ABSCOR (T.Higashi, 2001)'
_exptl_crystal_colour green
_exptl_crystal_density_diffrn 1.549
_exptl_crystal_density_meas ?
_exptl_crystal_description cube
_exptl_crystal_F_000 2454
_exptl_crystal_size_max 0.040
_exptl_crystal_size_mid 0.040
_exptl_crystal_size_min 0.020
_refine_diff_density_max 2.216
_refine_diff_density_min -1.452
_refine_diff_density_rms 0.173
_refine_ls_extinction_coef 0.0087(7)
_refine_ls_extinction_expression Fc^*^=kFc[1+0.001xFc^2^\l^3^/sin(2\q)]^-1/4^
_refine_ls_extinction_method 'SHELXL-2014/7 (Sheldrick 2014'
_refine_ls_goodness_of_fit_ref 1.196
_refine_ls_hydrogen_treatment constr
_refine_ls_matrix_type full
_refine_ls_number_parameters 1425
_refine_ls_number_reflns 18560
_refine_ls_number_restraints 0
_refine_ls_restrained_S_all 1.196
_refine_ls_R_factor_all 0.1383
_refine_ls_R_factor_gt 0.0853
_refine_ls_shift/su_max 0.000
_refine_ls_shift/su_mean 0.000
_refine_ls_structure_factor_coef Fsqd
_refine_ls_weighting_details 'w=1/[\s^2^(Fo^2^)+(0.1250P)^2^+24.8810P] where P=(Fo^2^+2Fc^2^)/3'
_refine_ls_weighting_scheme calc
_refine_ls_wR_factor_gt 0.2113
_refine_ls_wR_factor_ref 0.2960
_reflns_Friedel_coverage 0.000
_reflns_number_gt 11664
_reflns_number_total 18560
_reflns_threshold_expression 'I > 2\s(I)'
_cod_data_source_file d1sc02260a2.cif
_cod_data_source_block 171217_ys_5-1
_cod_depositor_comments
;
The following automatic conversions were performed:

data item '_chemical_melting_point' value 'not measured' was changed
to '?' -- the value is undefined or not given.

data item '_exptl_crystal_density_meas' value 'not measured' was
changed to '?' -- the value is perceived as not measured.

Automatic conversion script
Id: cif_fix_values 7556 2019-12-06 15:28:31Z antanas 
;
_cod_original_cell_volume 5146.2(17)
_cod_original_formula_sum 'C56.50 H49.50 Cl F15 N5 O Zn'
_cod_database_code 1563418
_shelx_shelxl_version_number 2014/7
_shelx_space_group_comment
;
The symmetry employed for this shelxl refinement is uniquely defined
by the following loop, which should always be used as a source of
symmetry information in preference to the above space-group names.
They are only intended as comments.
;

loop_
_space_group_symop_operation_xyz
'x, y, z'
'-x, -y, -z'

loop_
_atom_site_label
_atom_site_type_symbol
_atom_site_fract_x
_atom_site_fract_y
_atom_site_fract_z
_atom_site_U_iso_or_equiv
_atom_site_adp_type
_atom_site_occupancy
_atom_site_site_symmetry_order
_atom_site_calc_flag
_atom_site_refinement_flags_posn
_atom_site_refinement_flags_adp
_atom_site_refinement_flags_occupancy
_atom_site_disorder_assembly
_atom_site_disorder_group
C1 C -0.0466(4) 0.4676(4) 0.5626(3) 0.0237(14) Uani 1 1 d . . . . .
C2 C 0.0340(4) 0.4410(4) 0.5758(3) 0.0238(14) Uani 1 1 d . . . . .
C3 C 0.0421(5) 0.3601(4) 0.5799(3) 0.0252(15) Uani 1 1 d . . . . .
H1 H -0.0055 0.3144 0.5753 0.030 Uiso 1 1 calc R U . . .
C4 C 0.1296(5) 0.3595(4) 0.5916(3) 0.0302(16) Uani 1 1 d . . . . .
H2 H 0.1556 0.3137 0.5979 0.036 Uiso 1 1 calc R U . . .
C5 C 0.1756(4) 0.4411(4) 0.5927(3) 0.0259(15) Uani 1 1 d . . . . .
C6 C 0.2683(4) 0.4674(4) 0.5974(3) 0.0252(15) Uani 1 1 d . . . . .
C7 C 0.3152(5) 0.5433(4) 0.5930(3) 0.0250(15) Uani 1 1 d . . . . .
C8 C 0.4106(4) 0.5689(5) 0.6000(3) 0.0298(16) Uani 1 1 d . . . . .
H3 H 0.4529 0.5356 0.6081 0.036 Uiso 1 1 calc R U . . .
C9 C 0.4291(5) 0.6482(4) 0.5931(4) 0.0316(16) Uani 1 1 d . . . . .
H4 H 0.4869 0.6817 0.5945 0.038 Uiso 1 1 calc R U . . .
C10 C 0.3459(5) 0.6732(4) 0.5830(3) 0.0286(16) Uani 1 1 d . . . . .
C11 C 0.3356(5) 0.7522(4) 0.5746(3) 0.0260(15) Uani 1 1 d . . . . .
C12 C 0.2568(5) 0.7793(4) 0.5693(4) 0.0276(15) Uani 1 1 d . . . . .
C13 C 0.2477(5) 0.8604(4) 0.5638(4) 0.0346(17) Uani 1 1 d . . . . .
H5 H 0.2945 0.9058 0.5613 0.042 Uiso 1 1 calc R U . . .
C14 C 0.1591(5) 0.8602(5) 0.5629(4) 0.0330(17) Uani 1 1 d . . . . .
H6 H 0.1326 0.9062 0.5599 0.040 Uiso 1 1 calc R U . . .
C15 C 0.1131(5) 0.7813(4) 0.5670(4) 0.0275(15) Uani 1 1 d . . . . .
C16 C 0.0232(5) 0.7563(4) 0.5704(3) 0.0272(15) Uani 1 1 d . . . . .
C17 C -0.0249(4) 0.6783(4) 0.5745(3) 0.0254(15) Uani 1 1 d . . . . .
C18 C -0.1187(5) 0.6535(4) 0.5709(3) 0.0286(16) Uani 1 1 d . . . . .
H7 H -0.1607 0.6879 0.5712 0.034 Uiso 1 1 calc R U . . .
C19 C -0.1383(5) 0.5720(4) 0.5668(3) 0.0289(16) Uani 1 1 d . . . . .
H8 H -0.1961 0.5383 0.5621 0.035 Uiso 1 1 calc R U . . .
C20 C -0.0564(4) 0.5480(4) 0.5708(3) 0.0229(14) Uani 1 1 d . . . . .
C21 C 0.3231(4) 0.4048(4) 0.6074(3) 0.0268(15) Uani 1 1 d . . . . .
C22 C 0.3502(5) 0.3641(4) 0.5551(3) 0.0311(16) Uani 1 1 d . . . . .
C23 C 0.4013(5) 0.3084(5) 0.5629(4) 0.0329(17) Uani 1 1 d . . . . .
C24 C 0.4290(5) 0.2916(4) 0.6256(4) 0.0330(17) Uani 1 1 d . . . . .
C25 C 0.4050(5) 0.3298(4) 0.6790(4) 0.0308(16) Uani 1 1 d . . . . .
C26 C 0.3495(4) 0.3843(4) 0.6688(3) 0.0273(15) Uani 1 1 d . . . . .
C27 C 0.4200(4) 0.8142(4) 0.5772(3) 0.0269(15) Uani 1 1 d . . . . .
C28 C 0.4487(5) 0.8506(5) 0.5216(4) 0.0362(18) Uani 1 1 d . . . . .
C29 C 0.5253(5) 0.9078(5) 0.5225(4) 0.0377(18) Uani 1 1 d . . . . .
C30 C 0.5755(5) 0.9291(5) 0.5807(5) 0.043(2) Uani 1 1 d . . . . .
C31 C 0.5504(5) 0.8949(5) 0.6367(4) 0.0352(18) Uani 1 1 d . . . . .
C32 C 0.4731(5) 0.8385(4) 0.6347(4) 0.0317(16) Uani 1 1 d . . . . .
C33 C -0.0321(4) 0.8191(4) 0.5626(3) 0.0259(15) Uani 1 1 d . . . . .
C34 C -0.0392(5) 0.8556(5) 0.5042(4) 0.0333(17) Uani 1 1 d . . . . .
C35 C -0.0905(5) 0.9134(5) 0.4944(4) 0.0392(19) Uani 1 1 d . . . . .
C36 C -0.1375(5) 0.9338(5) 0.5448(4) 0.0380(19) Uani 1 1 d . . . . .
C37 C -0.1320(5) 0.8990(4) 0.6028(4) 0.0334(17) Uani 1 1 d . . . . .
C38 C -0.0802(5) 0.8433(4) 0.6111(3) 0.0293(16) Uani 1 1 d . . . . .
C39 C 1.0281(4) 0.5498(4) 0.9387(3) 0.0250(15) Uani 1 1 d . . . . .
C40 C 0.9350(5) 0.5318(4) 0.9256(3) 0.0274(15) Uani 1 1 d . . . . .
C41 C 0.8802(4) 0.5894(4) 0.9252(3) 0.0248(14) Uani 1 1 d . . . . .
H9 H 0.8996 0.6458 0.9333 0.030 Uiso 1 1 calc R U . . .
C42 C 0.7945(4) 0.5494(4) 0.9111(3) 0.0273(15) Uani 1 1 d . . . . .
H10 H 0.7427 0.5722 0.9057 0.033 Uiso 1 1 calc R U . . .
C43 C 0.7979(5) 0.4668(4) 0.9060(3) 0.0260(15) Uani 1 1 d . . . . .
C44 C 0.7243(4) 0.4034(4) 0.9019(3) 0.0215(14) Uani 1 1 d . . . . .
C45 C 0.7228(4) 0.3234(4) 0.9079(4) 0.0272(15) Uani 1 1 d . . . . .
C46 C 0.6453(5) 0.2604(4) 0.9052(4) 0.0344(17) Uani 1 1 d . . . . .
H11 H 0.5849 0.2661 0.8975 0.041 Uiso 1 1 calc R U . . .
C47 C 0.6733(4) 0.1926(4) 0.9155(4) 0.0279(15) Uani 1 1 d . . . . .
H12 H 0.6361 0.1411 0.9179 0.034 Uiso 1 1 calc R U . . .
C48 C 0.7686(5) 0.2100(4) 0.9225(4) 0.0284(16) Uani 1 1 d . . . . .
C49 C 0.8238(4) 0.1569(4) 0.9286(4) 0.0268(15) Uani 1 1 d . . . . .
C50 C 0.9155(4) 0.1720(4) 0.9272(3) 0.0245(14) Uani 1 1 d . . . . .
C51 C 0.9707(5) 0.1138(4) 0.9227(3) 0.0286(15) Uani 1 1 d . . . . .
H13 H 0.9517 0.0574 0.9252 0.034 Uiso 1 1 calc R U . . .
C52 C 1.0535(4) 0.1524(4) 0.9142(3) 0.0265(15) Uani 1 1 d . . . . .
H14 H 1.1037 0.1286 0.9079 0.032 Uiso 1 1 calc R U . . .
C53 C 1.0522(4) 0.2361(4) 0.9165(3) 0.0236(14) Uani 1 1 d . . . . .
C54 C 1.1242(4) 0.2973(4) 0.9117(3) 0.0267(15) Uani 1 1 d . . . . .
C55 C 1.1266(4) 0.3798(4) 0.9170(3) 0.0211(14) Uani 1 1 d . . . . .
C56 C 1.2028(4) 0.4414(4) 0.9187(3) 0.0265(15) Uani 1 1 d . . . . .
H15 H 1.2621 0.4345 0.9138 0.032 Uiso 1 1 calc R U . . .
C57 C 1.1768(4) 0.5128(4) 0.9287(3) 0.0225(14) Uani 1 1 d . . . . .
H16 H 1.2141 0.5648 0.9332 0.027 Uiso 1 1 calc R U . . .
C58 C 1.0837(4) 0.4936(4) 0.9309(3) 0.0217(14) Uani 1 1 d . . . . .
C59 C 0.6352(4) 0.4259(4) 0.8889(3) 0.0273(15) Uani 1 1 d . . . . .
C60 C 0.6100(4) 0.4549(4) 0.8294(3) 0.0273(15) Uani 1 1 d . . . . .
C61 C 0.5291(4) 0.4758(4) 0.8172(3) 0.0246(15) Uani 1 1 d . . . . .
C62 C 0.4712(4) 0.4677(4) 0.8642(3) 0.0266(15) Uani 1 1 d . . . . .
C63 C 0.4912(4) 0.4405(4) 0.9235(3) 0.0263(15) Uani 1 1 d . . . . .
C64 C 0.5744(4) 0.4209(4) 0.9354(3) 0.0234(14) Uani 1 1 d . . . . .
C65 C 0.7797(4) 0.0707(4) 0.9342(3) 0.0248(14) Uani 1 1 d . . . . .
C66 C 0.7446(5) 0.0208(4) 0.8817(3) 0.0330(17) Uani 1 1 d . . . . .
C67 C 0.7056(5) -0.0580(4) 0.8863(4) 0.0348(17) Uani 1 1 d . . . . .
C68 C 0.6998(5) -0.0888(4) 0.9470(4) 0.0308(16) Uani 1 1 d . . . . .
C69 C 0.7333(5) -0.0410(4) 1.0013(4) 0.0332(17) Uani 1 1 d . . . . .
C70 C 0.7725(5) 0.0370(4) 0.9947(4) 0.0301(16) Uani 1 1 d . . . . .
C71 C 1.2076(4) 0.2720(4) 0.8943(3) 0.0244(14) Uani 1 1 d . . . . .
C72 C 1.2149(4) 0.2394(4) 0.8333(3) 0.0289(16) Uani 1 1 d . . . . .
C73 C 1.2907(5) 0.2138(5) 0.8157(4) 0.0341(17) Uani 1 1 d . . . . .
C74 C 1.3621(5) 0.2225(4) 0.8605(4) 0.0311(16) Uani 1 1 d . . . . .
C75 C 1.3587(4) 0.2564(4) 0.9218(4) 0.0300(16) Uani 1 1 d . . . . .
C76 C 1.2827(5) 0.2793(4) 0.9391(3) 0.0270(15) Uani 1 1 d . . . . .
C77 C 0.1461(5) 0.7957(4) 0.7429(4) 0.0360(18) Uani 1 1 d . . . . .
H41 H 0.1007 0.8295 0.7359 0.043 Uiso 1 1 calc R U . . .
H42 H 0.1561 0.7731 0.6990 0.043 Uiso 1 1 calc R U . . .
C78 C 0.2329(6) 0.8490(5) 0.7721(5) 0.049(2) Uani 1 1 d . . . . .
H43 H 0.2269 0.8634 0.8191 0.058 Uiso 1 1 calc R U . . .
H44 H 0.2815 0.8183 0.7708 0.058 Uiso 1 1 calc R U . . .
C79 C 0.2577(8) 0.9234(6) 0.7368(5) 0.066(3) Uani 1 1 d . . . . .
H45 H 0.3118 0.9553 0.7621 0.079 Uiso 1 1 calc R U . A 3
H46 H 0.2772 0.9067 0.6938 0.079 Uiso 1 1 calc R U . A 3
C80A C 0.2023(13) 0.9769(12) 0.7227(11) 0.069(7) Uiso 0.57(3) 1 d . . P B 3
H80A H 0.1486 0.9488 0.6958 0.103 Uiso 0.57(3) 1 calc R U P B 3
H80B H 0.2340 1.0207 0.6981 0.103 Uiso 0.57(3) 1 calc R U P B 3
H80C H 0.1851 0.9989 0.7641 0.103 Uiso 0.57(3) 1 calc R U P B 3
C80B C 0.1978(19) 0.9810(17) 0.7770(15) 0.073(10) Uiso 0.43(3) 1 d . . P B 4
H80D H 0.1407 0.9794 0.7512 0.110 Uiso 0.43(3) 1 calc R U P B 4
H80E H 0.2314 1.0366 0.7822 0.110 Uiso 0.43(3) 1 calc R U P B 4
H80F H 0.1866 0.9604 0.8207 0.110 Uiso 0.43(3) 1 calc R U P B 4
C81 C 0.0795(5) 0.7585(5) 0.8482(3) 0.0293(16) Uani 1 1 d . . . . .
H47 H 0.0672 0.7132 0.8775 0.035 Uiso 1 1 calc R U . . .
H48 H 0.1295 0.7991 0.8704 0.035 Uiso 1 1 calc R U . . .
C82 C -0.0024(5) 0.7956(5) 0.8406(4) 0.0344(17) Uani 1 1 d . . . . .
H49 H 0.0071 0.8386 0.8088 0.041 Uiso 1 1 calc R U . . .
H50 H -0.0547 0.7542 0.8231 0.041 Uiso 1 1 calc R U . . .
C83 C -0.0200(5) 0.8303(5) 0.9067(4) 0.0333(17) Uani 1 1 d . . . . .
H51 H -0.0215 0.7889 0.9398 0.040 Uiso 1 1 calc R U . . .
H52 H 0.0295 0.8759 0.9215 0.040 Uiso 1 1 calc R U . . .
C84 C -0.1071(6) 0.8591(6) 0.9034(4) 0.048(2) Uani 1 1 d . . . . .
H65 H -0.1082 0.8962 0.8677 0.072 Uiso 1 1 calc R U . . .
H66 H -0.1129 0.8869 0.9457 0.072 Uiso 1 1 calc R U . . .
H67 H -0.1569 0.8129 0.8947 0.072 Uiso 1 1 calc R U . . .
C85 C 0.0322(5) 0.6763(4) 0.7428(3) 0.0304(16) Uani 1 1 d . . . . .
H53 H 0.0546 0.6554 0.7024 0.036 Uiso 1 1 calc R U . . .
H54 H -0.0109 0.7101 0.7287 0.036 Uiso 1 1 calc R U . . .
C86 C -0.0161(5) 0.6063(4) 0.7782(3) 0.0294(16) Uani 1 1 d . . . . .
H55 H 0.0232 0.5668 0.7842 0.035 Uiso 1 1 calc R U . . .
H56 H -0.0280 0.6258 0.8227 0.035 Uiso 1 1 calc R U . . .
C87 C -0.1023(6) 0.5653(5) 0.7420(4) 0.0372(18) Uani 1 1 d . . . . .
H57 H -0.1259 0.5159 0.7647 0.045 Uiso 1 1 calc R U . . .
H58 H -0.0903 0.5485 0.6968 0.045 Uiso 1 1 calc R U . . .
C88 C -0.1740(5) 0.6152(5) 0.7365(4) 0.0403(19) Uani 1 1 d . . . . .
H68 H -0.1848 0.6343 0.7808 0.061 Uiso 1 1 calc R U . . .
H69 H -0.2294 0.5822 0.7151 0.061 Uiso 1 1 calc R U . . .
H70 H -0.1542 0.6614 0.7099 0.061 Uiso 1 1 calc R U . . .
C89 C 0.1794(5) 0.6807(5) 0.8033(4) 0.0349(18) Uani 1 1 d . . . . .
H59 H 0.1526 0.6365 0.8304 0.042 Uiso 1 1 calc R U . . .
H60 H 0.2280 0.7163 0.8315 0.042 Uiso 1 1 calc R U . . .
C90 C 0.2200(7) 0.6449(6) 0.7460(5) 0.058(3) Uani 1 1 d . . . . .
H61 H 0.1735 0.6044 0.7201 0.069 Uiso 1 1 calc R U . . .
H62 H 0.2430 0.6877 0.7163 0.069 Uiso 1 1 calc R U . . .
C91 C 0.2955(7) 0.6056(6) 0.7711(5) 0.059(3) Uani 1 1 d . . . . .
H63 H 0.3162 0.5778 0.7332 0.071 Uiso 1 1 calc R U . . .
H64 H 0.2722 0.5643 0.8019 0.071 Uiso 1 1 calc R U . . .
C92 C 0.3752(7) 0.6634(7) 0.8064(8) 0.088(4) Uani 1 1 d . . . . .
H71 H 0.3940 0.7086 0.7786 0.132 Uiso 1 1 calc R U . . .
H72 H 0.4246 0.6352 0.8147 0.132 Uiso 1 1 calc R U . . .
H73 H 0.3583 0.6836 0.8486 0.132 Uiso 1 1 calc R U . . .
C93 C 0.7595(5) 0.2974(5) 0.6423(4) 0.0359(18) Uani 1 1 d . . . . .
H17 H 0.8124 0.3227 0.6198 0.043 Uiso 1 1 calc R U . . .
H18 H 0.7229 0.2554 0.6110 0.043 Uiso 1 1 calc R U . . .
C94 C 0.7060(5) 0.3596(5) 0.6558(4) 0.0308(16) Uani 1 1 d . . . . .
H19 H 0.7447 0.4071 0.6800 0.037 Uiso 1 1 calc R U . . .
H20 H 0.6576 0.3379 0.6839 0.037 Uiso 1 1 calc R U . . .
C95 C 0.6650(5) 0.3852(5) 0.5904(4) 0.0354(17) Uani 1 1 d . . . . .
H21 H 0.7131 0.4020 0.5607 0.043 Uiso 1 1 calc R U . . .
H22 H 0.6223 0.3387 0.5682 0.043 Uiso 1 1 calc R U . . .
C96 C 0.6179(5) 0.4526(5) 0.6017(4) 0.0373(18) Uani 1 1 d . . . . .
H74 H 0.5736 0.4378 0.6340 0.056 Uiso 1 1 calc R U . . .
H75 H 0.5876 0.4636 0.5599 0.056 Uiso 1 1 calc R U . . .
H76 H 0.6613 0.5008 0.6187 0.056 Uiso 1 1 calc R U . . .
C97 C 0.7163(5) 0.2176(4) 0.7396(4) 0.0311(16) Uani 1 1 d . . . . .
H23 H 0.6881 0.2601 0.7586 0.037 Uiso 1 1 calc R U . . .
H24 H 0.7423 0.1918 0.7771 0.037 Uiso 1 1 calc R U . . .
C98 C 0.6435(5) 0.1550(5) 0.7023(4) 0.0363(18) Uani 1 1 d . . . . .
H25 H 0.6673 0.1066 0.6907 0.044 Uiso 1 1 calc R U . . .
H26 H 0.6225 0.1766 0.6607 0.044 Uiso 1 1 calc R U . . .
C99 C 0.5664(6) 0.1329(6) 0.7452(4) 0.052(2) Uani 1 1 d . . . . .
H27 H 0.5881 0.1103 0.7861 0.063 Uiso 1 1 calc R U . . .
H28 H 0.5454 0.1824 0.7583 0.063 Uiso 1 1 calc R U . . .
C100 C 0.4886(6) 0.0728(5) 0.7114(4) 0.045(2) Uani 1 1 d . . . . .
H77 H 0.4697 0.0929 0.6691 0.067 Uiso 1 1 calc R U . . .
H78 H 0.4388 0.0652 0.7397 0.067 Uiso 1 1 calc R U . . .
H79 H 0.5069 0.0214 0.7032 0.067 Uiso 1 1 calc R U . . .
C101 C 0.8410(6) 0.1959(6) 0.6746(4) 0.048(2) Uani 1 1 d . . . . .
H29 H 0.7985 0.1566 0.6445 0.057 Uiso 1 1 calc R U . . .
H30 H 0.8877 0.2238 0.6476 0.057 Uiso 1 1 calc R U . . .
C102 C 0.8845(6) 0.1503(5) 0.7243(4) 0.045(2) Uani 1 1 d . . . . .
H31 H 0.9210 0.1885 0.7585 0.054 Uiso 1 1 calc R U . . .
H32 H 0.8379 0.1141 0.7463 0.054 Uiso 1 1 calc R U . . .
C103 C 0.9422(7) 0.1022(6) 0.6921(5) 0.056(3) Uani 1 1 d . . . . .
H33 H 0.9926 0.1391 0.6746 0.068 Uiso 1 1 calc R U . . .
H34 H 0.9071 0.0693 0.6541 0.068 Uiso 1 1 calc R U . . .
C104 C 0.9792(7) 0.0471(6) 0.7388(5) 0.059(3) Uani 1 1 d . . . . .
H80 H 1.0187 0.0796 0.7743 0.089 Uiso 1 1 calc R U . . .
H81 H 1.0131 0.0140 0.7144 0.089 Uiso 1 1 calc R U . . .
H82 H 0.9297 0.0122 0.7580 0.089 Uiso 1 1 calc R U . . .
C105 C 0.8496(5) 0.3168(5) 0.7496(4) 0.0412(19) Uani 1 1 d . . . . .
H35 H 0.8642 0.2883 0.7893 0.049 Uiso 1 1 calc R U . . .
H36 H 0.8148 0.3570 0.7635 0.049 Uiso 1 1 calc R U . . .
C106 C 0.9364(5) 0.3612(7) 0.7258(5) 0.064(3) Uani 1 1 d . . . . .
H37 H 0.9324 0.3513 0.6771 0.077 Uiso 1 1 calc R U . C 1
H38 H 0.9388 0.4194 0.7344 0.077 Uiso 1 1 calc R U . C 1
C17A C 1.0214(10) 0.3445(10) 0.7518(8) 0.021(5) Uiso 0.40(2) 1 d . . P D 1
H39A H 1.0373 0.3009 0.7241 0.025 Uiso 0.40(2) 1 calc R U P D 1
H40A H 1.0166 0.3265 0.7975 0.025 Uiso 0.40(2) 1 calc R U P D 1
C17B C 1.0031(8) 0.3892(8) 0.7725(6) 0.029(4) Uiso 0.60(2) 1 d . . P D 2
H39B H 1.0075 0.3452 0.8024 0.035 Uiso 0.60(2) 1 calc R U P D 2
H40B H 0.9851 0.4327 0.7991 0.035 Uiso 0.60(2) 1 calc R U P D 2
C108 C 1.0951(6) 0.4212(6) 0.7520(4) 0.051(2) Uani 1 1 d . . . . .
H87 H 1.1517 0.4062 0.7425 0.076 Uiso 1 1 calc R U . D 1
H88 H 1.1021 0.4498 0.7956 0.076 Uiso 1 1 calc R U . D 1
H89 H 1.0781 0.4561 0.7181 0.076 Uiso 1 1 calc R U . D 1
C109 C 0.6199(6) 0.6814(6) 0.7472(4) 0.047(2) Uani 1 1 d . . . . .
H83 H 0.6342 0.6306 0.7297 0.057 Uiso 1 1 calc R U . . .
H84 H 0.5575 0.6826 0.7313 0.057 Uiso 1 1 calc R U . . .
C110 C 0.6811(6) 0.7505(5) 0.7228(4) 0.0419(19) Uani 1 1 d . . . . .
H85 H 0.7430 0.7518 0.7415 0.050 Uiso 1 1 calc R U . . .
H86 H 0.6638 0.8012 0.7374 0.050 Uiso 1 1 calc R U . . .
N1 N 0.1171(4) 0.4904(3) 0.5846(2) 0.0230(12) Uani 1 1 d . . . . .
N2 N 0.2758(4) 0.6090(3) 0.5828(3) 0.0261(13) Uani 1 1 d . . . . .
N3 N 0.1729(4) 0.7306(4) 0.5707(3) 0.0280(13) Uani 1 1 d . . . . .
N4 N 0.0128(4) 0.6126(3) 0.5773(3) 0.0261(13) Uani 1 1 d . . . . .
N5 N 0.8839(4) 0.4571(3) 0.9144(3) 0.0238(12) Uani 1 1 d . . . . .
N6 N 0.7978(4) 0.2916(4) 0.9178(3) 0.0297(14) Uani 1 1 d . . . . .
N7 N 0.9674(4) 0.2464(3) 0.9245(3) 0.0269(13) Uani 1 1 d . . . . .
N8 N 1.0534(4) 0.4120(4) 0.9229(3) 0.0274(13) Uani 1 1 d . . . . .
N9 N 0.1093(4) 0.7279(4) 0.7841(3) 0.0301(14) Uani 1 1 d . . . . .
N10 N 0.7914(4) 0.2572(4) 0.7010(3) 0.0318(14) Uani 1 1 d . . . . .
O1 O -0.1187(3) 0.4137(3) 0.5441(2) 0.0266(10) Uani 1 1 d . . . . .
O2 O 1.0656(3) 0.6234(3) 0.9574(2) 0.0253(10) Uani 1 1 d . . . . .
F1 F 0.3267(3) 0.3810(3) 0.4928(2) 0.0391(11) Uani 1 1 d . . . . .
F2 F 0.4254(3) 0.2701(3) 0.5106(2) 0.0472(12) Uani 1 1 d . . . . .
F3 F 0.4817(3) 0.2382(3) 0.6334(2) 0.0452(12) Uani 1 1 d . . . . .
F4 F 0.4331(3) 0.3149(3) 0.7397(2) 0.0385(10) Uani 1 1 d . . . . .
F5 F 0.3256(3) 0.4193(3) 0.72307(19) 0.0343(10) Uani 1 1 d . . . . .
F6 F 0.4009(3) 0.8305(3) 0.4635(2) 0.0418(11) Uani 1 1 d . . . . .
F7 F 0.5505(3) 0.9410(3) 0.4672(3) 0.0513(13) Uani 1 1 d . . . . .
F8 F 0.6496(3) 0.9870(3) 0.5829(3) 0.0578(14) Uani 1 1 d . . . . .
F9 F 0.5991(3) 0.9163(3) 0.6939(3) 0.0543(14) Uani 1 1 d . . . . .
F10 F 0.4498(3) 0.8066(3) 0.6910(2) 0.0450(11) Uani 1 1 d . . . . .
F11 F 0.0041(3) 0.8362(3) 0.4528(2) 0.0393(11) Uani 1 1 d . . . . .
F12 F -0.0940(3) 0.9468(3) 0.4361(2) 0.0522(13) Uani 1 1 d . . . . .
F13 F -0.1864(3) 0.9891(3) 0.5353(3) 0.0580(15) Uani 1 1 d . . . . .
F14 F -0.1785(3) 0.9190(3) 0.6519(2) 0.0485(12) Uani 1 1 d . . . . .
F15 F -0.0763(3) 0.8124(3) 0.6711(2) 0.0362(10) Uani 1 1 d . . . . .
F16 F 0.6653(3) 0.4608(3) 0.78066(19) 0.0330(10) Uani 1 1 d . . . . .
F17 F 0.5077(3) 0.5010(3) 0.7578(2) 0.0391(11) Uani 1 1 d . . . . .
F18 F 0.3912(3) 0.4877(3) 0.8524(2) 0.0365(10) Uani 1 1 d . . . . .
F19 F 0.4349(2) 0.4350(3) 0.9705(2) 0.0323(9) Uani 1 1 d . . . . .
F20 F 0.5940(3) 0.3971(3) 0.9957(2) 0.0362(10) Uani 1 1 d . . . . .
F21 F 0.7473(4) 0.0483(3) 0.8212(2) 0.0598(15) Uani 1 1 d . . . . .
F22 F 0.6736(4) -0.1035(3) 0.8327(2) 0.0661(17) Uani 1 1 d . . . . .
F23 F 0.6628(3) -0.1651(3) 0.9519(2) 0.0463(12) Uani 1 1 d . . . . .
F24 F 0.7293(4) -0.0709(3) 1.0613(2) 0.0617(15) Uani 1 1 d . . . . .
F25 F 0.8034(4) 0.0819(3) 1.0507(2) 0.0565(14) Uani 1 1 d . . . . .
F26 F 1.1466(3) 0.2304(3) 0.7870(2) 0.0412(11) Uani 1 1 d . . . . .
F27 F 1.2930(3) 0.1816(3) 0.7550(2) 0.0446(12) Uani 1 1 d . . . . .
F28 F 1.4351(3) 0.1974(3) 0.8442(2) 0.0431(11) Uani 1 1 d . . . . .
F29 F 1.4294(3) 0.2646(3) 0.9651(2) 0.0351(10) Uani 1 1 d . . . . .
F30 F 1.2811(3) 0.3102(3) 1.00050(19) 0.0331(10) Uani 1 1 d . . . . .
Zn1 Zn 0.14369(5) 0.60785(5) 0.55894(4) 0.0255(2) Uani 1 1 d . . . . .
Zn2 Zn 0.92642(5) 0.35361(5) 0.93997(4) 0.0247(2) Uani 1 1 d . . . . .
Cl1 Cl 0.63035(17) 0.68521(14) 0.83491(11) 0.0540(6) Uani 1 1 d . . . . .
Cl2 Cl 0.67630(13) 0.74234(14) 0.63611(10) 0.0451(5) Uani 1 1 d . . . . .
C201 C 0.5429(13) 0.1083(10) 0.1333(7) 0.143(7) Uiso 1 1 d G . . . .
H20A H 0.5911 0.1452 0.1145 0.215 Uiso 1 1 calc R U . . .
H20B H 0.5598 0.1025 0.1801 0.215 Uiso 1 1 calc R U . . .
H20C H 0.4880 0.1298 0.1292 0.215 Uiso 1 1 calc R U . . .
C202 C 0.5284(15) 0.0328(8) 0.0989(8) 0.172(9) Uiso 1 1 d G . . . .
H20D H 0.4744 -0.0021 0.1137 0.207 Uiso 1 1 calc R U . . .
H20E H 0.5800 0.0070 0.1092 0.207 Uiso 1 1 calc R U . . .
C203 C 0.5153(14) 0.0415(11) 0.0203(7) 0.152(7) Uiso 1 1 d G . . . .
H20F H 0.4701 0.0750 0.0112 0.183 Uiso 1 1 calc R U . . .
H20G H 0.5724 0.0699 0.0050 0.183 Uiso 1 1 calc R U . . .

loop_
_atom_site_aniso_label
_atom_site_aniso_U_11
_atom_site_aniso_U_22
_atom_site_aniso_U_33
_atom_site_aniso_U_23
_atom_site_aniso_U_13
_atom_site_aniso_U_12
C1 0.028(4) 0.025(4) 0.019(3) 0.009(3) 0.005(3) 0.005(3)
C2 0.025(3) 0.026(4) 0.023(3) 0.005(3) 0.001(3) 0.012(3)
C3 0.031(4) 0.024(4) 0.024(3) 0.001(3) 0.003(3) 0.013(3)
C4 0.033(4) 0.031(4) 0.029(4) 0.007(3) 0.002(3) 0.013(3)
C5 0.022(3) 0.027(4) 0.034(4) 0.010(3) 0.008(3) 0.012(3)
C6 0.025(3) 0.021(4) 0.031(4) 0.000(3) 0.005(3) 0.008(3)
C7 0.032(4) 0.028(4) 0.018(3) 0.002(3) -0.004(3) 0.017(3)
C8 0.020(3) 0.041(4) 0.032(4) 0.004(3) -0.002(3) 0.014(3)
C9 0.025(4) 0.029(4) 0.043(4) 0.008(3) 0.004(3) 0.009(3)
C10 0.027(4) 0.033(4) 0.028(4) 0.002(3) -0.001(3) 0.013(3)
C11 0.025(4) 0.018(3) 0.035(4) 0.007(3) 0.007(3) 0.003(3)
C12 0.031(4) 0.020(4) 0.037(4) 0.001(3) 0.007(3) 0.017(3)
C13 0.033(4) 0.022(4) 0.047(5) -0.003(3) 0.001(3) 0.002(3)
C14 0.031(4) 0.036(4) 0.035(4) 0.003(3) 0.003(3) 0.015(3)
C15 0.027(4) 0.013(3) 0.043(4) 0.004(3) 0.004(3) 0.003(3)
C16 0.030(4) 0.027(4) 0.025(3) -0.003(3) -0.007(3) 0.011(3)
C17 0.027(4) 0.034(4) 0.020(3) -0.001(3) -0.002(3) 0.020(3)
C18 0.030(4) 0.038(4) 0.025(3) 0.001(3) 0.005(3) 0.021(3)
C19 0.023(4) 0.037(4) 0.029(4) -0.003(3) 0.000(3) 0.016(3)
C20 0.017(3) 0.034(4) 0.022(3) 0.007(3) 0.007(3) 0.013(3)
C21 0.025(4) 0.027(4) 0.031(4) 0.004(3) -0.007(3) 0.013(3)
C22 0.039(4) 0.036(4) 0.023(3) 0.001(3) -0.003(3) 0.021(3)
C23 0.037(4) 0.035(4) 0.035(4) 0.000(3) 0.009(3) 0.024(3)
C24 0.032(4) 0.025(4) 0.048(5) 0.011(3) 0.003(3) 0.018(3)
C25 0.031(4) 0.034(4) 0.033(4) 0.010(3) -0.001(3) 0.021(3)
C26 0.023(3) 0.027(4) 0.033(4) 0.003(3) 0.002(3) 0.007(3)
C27 0.024(3) 0.026(4) 0.031(4) 0.004(3) -0.001(3) 0.007(3)
C28 0.033(4) 0.034(4) 0.041(4) 0.006(3) -0.003(3) 0.009(3)
C29 0.033(4) 0.032(4) 0.050(5) 0.008(4) 0.013(4) 0.008(3)
C30 0.024(4) 0.036(5) 0.071(6) -0.002(4) 0.004(4) 0.011(3)
C31 0.022(4) 0.033(4) 0.049(5) -0.001(4) -0.005(3) 0.007(3)
C32 0.037(4) 0.030(4) 0.033(4) 0.005(3) 0.003(3) 0.017(3)
C33 0.022(3) 0.028(4) 0.032(4) 0.004(3) 0.000(3) 0.015(3)
C34 0.026(4) 0.037(4) 0.041(4) 0.008(3) 0.006(3) 0.013(3)
C35 0.038(4) 0.037(4) 0.048(5) 0.017(4) 0.005(4) 0.018(4)
C36 0.038(4) 0.038(5) 0.048(5) 0.017(4) 0.013(4) 0.024(4)
C37 0.027(4) 0.025(4) 0.054(5) 0.006(3) 0.017(3) 0.014(3)
C38 0.028(4) 0.032(4) 0.031(4) 0.009(3) 0.001(3) 0.012(3)
C39 0.023(3) 0.028(4) 0.027(4) 0.019(3) 0.012(3) 0.006(3)
C40 0.025(4) 0.034(4) 0.026(3) 0.019(3) 0.003(3) 0.010(3)
C41 0.028(4) 0.019(3) 0.029(4) 0.006(3) 0.006(3) 0.007(3)
C42 0.021(3) 0.034(4) 0.033(4) 0.006(3) 0.005(3) 0.018(3)
C43 0.026(4) 0.029(4) 0.024(3) 0.007(3) 0.001(3) 0.007(3)
C44 0.016(3) 0.026(4) 0.021(3) 0.000(3) -0.001(2) 0.002(3)
C45 0.023(3) 0.024(4) 0.035(4) 0.000(3) 0.005(3) 0.006(3)
C46 0.021(4) 0.033(4) 0.049(5) -0.001(3) 0.002(3) 0.005(3)
C47 0.019(3) 0.022(4) 0.043(4) 0.000(3) 0.003(3) 0.005(3)
C48 0.024(4) 0.027(4) 0.037(4) -0.002(3) -0.005(3) 0.015(3)
C49 0.017(3) 0.020(4) 0.041(4) 0.002(3) 0.003(3) -0.003(3)
C50 0.025(3) 0.026(4) 0.025(3) 0.009(3) 0.001(3) 0.009(3)
C51 0.027(4) 0.030(4) 0.031(4) 0.004(3) -0.001(3) 0.012(3)
C52 0.017(3) 0.030(4) 0.035(4) 0.002(3) 0.001(3) 0.010(3)
C53 0.017(3) 0.032(4) 0.024(3) 0.004(3) 0.001(3) 0.009(3)
C54 0.022(3) 0.029(4) 0.031(4) 0.002(3) 0.001(3) 0.009(3)
C55 0.014(3) 0.032(4) 0.020(3) 0.013(3) 0.005(2) 0.009(3)
C56 0.015(3) 0.035(4) 0.031(4) 0.008(3) 0.008(3) 0.006(3)
C57 0.020(3) 0.018(3) 0.027(3) 0.001(3) 0.007(3) -0.004(3)
C58 0.018(3) 0.021(3) 0.027(3) 0.007(3) 0.002(3) 0.005(3)
C59 0.021(3) 0.032(4) 0.033(4) 0.003(3) 0.005(3) 0.012(3)
C60 0.023(3) 0.030(4) 0.029(4) 0.002(3) 0.003(3) 0.004(3)
C61 0.023(3) 0.034(4) 0.021(3) 0.012(3) 0.002(3) 0.015(3)
C62 0.019(3) 0.030(4) 0.034(4) 0.011(3) 0.004(3) 0.008(3)
C63 0.019(3) 0.028(4) 0.035(4) 0.012(3) 0.011(3) 0.007(3)
C64 0.022(3) 0.027(4) 0.023(3) 0.014(3) 0.001(3) 0.007(3)
C65 0.018(3) 0.026(4) 0.031(4) 0.006(3) 0.002(3) 0.005(3)
C66 0.044(4) 0.028(4) 0.026(4) 0.005(3) 0.006(3) 0.002(3)
C67 0.044(4) 0.025(4) 0.032(4) -0.007(3) 0.003(3) -0.002(3)
C68 0.041(4) 0.018(4) 0.037(4) 0.002(3) 0.007(3) 0.014(3)
C69 0.039(4) 0.032(4) 0.027(4) 0.009(3) 0.005(3) 0.001(3)
C70 0.029(4) 0.026(4) 0.033(4) -0.003(3) 0.000(3) 0.004(3)
C71 0.024(3) 0.018(3) 0.033(4) 0.001(3) 0.008(3) 0.006(3)
C72 0.016(3) 0.037(4) 0.030(4) -0.007(3) -0.003(3) 0.001(3)
C73 0.025(4) 0.040(4) 0.036(4) -0.010(3) 0.012(3) 0.002(3)
C74 0.026(4) 0.027(4) 0.044(4) 0.008(3) 0.011(3) 0.008(3)
C75 0.020(3) 0.031(4) 0.038(4) 0.005(3) -0.002(3) 0.005(3)
C76 0.026(4) 0.030(4) 0.029(4) 0.002(3) 0.005(3) 0.013(3)
C77 0.047(5) 0.026(4) 0.038(4) 0.012(3) 0.009(4) 0.012(3)
C78 0.036(5) 0.050(5) 0.059(6) 0.021(4) 0.004(4) 0.004(4)
C79 0.086(8) 0.048(6) 0.049(6) 0.015(5) -0.011(5) -0.017(5)
C81 0.040(4) 0.036(4) 0.015(3) 0.003(3) 0.006(3) 0.014(3)
C82 0.035(4) 0.030(4) 0.043(4) -0.002(3) 0.004(3) 0.019(3)
C83 0.024(4) 0.038(4) 0.039(4) -0.001(3) 0.003(3) 0.008(3)
C84 0.046(5) 0.064(6) 0.040(5) -0.014(4) -0.004(4) 0.032(5)
C85 0.044(4) 0.031(4) 0.017(3) 0.004(3) 0.001(3) 0.011(3)
C86 0.033(4) 0.027(4) 0.029(4) 0.004(3) 0.005(3) 0.006(3)
C87 0.054(5) 0.035(4) 0.022(4) 0.009(3) 0.003(3) 0.007(4)
C88 0.042(5) 0.038(5) 0.041(4) 0.010(4) 0.006(4) 0.005(4)
C89 0.040(4) 0.038(4) 0.035(4) 0.012(3) 0.009(3) 0.023(4)
C90 0.081(7) 0.059(6) 0.055(6) 0.021(5) 0.039(5) 0.052(6)
C91 0.078(7) 0.055(6) 0.064(6) 0.018(5) 0.036(5) 0.046(6)
C92 0.038(6) 0.066(7) 0.172(14) 0.050(8) 0.036(7) 0.019(5)
C93 0.039(4) 0.030(4) 0.043(4) 0.019(3) 0.011(3) 0.011(3)
C94 0.027(4) 0.036(4) 0.032(4) 0.005(3) 0.002(3) 0.009(3)
C95 0.039(4) 0.039(4) 0.032(4) 0.004(3) 0.004(3) 0.016(4)
C96 0.033(4) 0.042(5) 0.043(4) 0.018(4) 0.006(3) 0.017(4)
C97 0.021(4) 0.031(4) 0.040(4) 0.011(3) 0.010(3) -0.001(3)
C98 0.032(4) 0.036(4) 0.044(4) 0.007(4) 0.007(3) 0.013(3)
C99 0.052(5) 0.057(6) 0.043(5) 0.015(4) 0.009(4) -0.004(5)
C100 0.043(5) 0.035(5) 0.054(5) 0.000(4) 0.005(4) 0.002(4)
C101 0.049(5) 0.055(6) 0.054(5) 0.028(4) 0.025(4) 0.034(4)
C102 0.051(5) 0.046(5) 0.046(5) 0.017(4) 0.012(4) 0.024(4)
C103 0.081(7) 0.053(6) 0.049(5) 0.014(4) 0.008(5) 0.045(5)
C104 0.073(7) 0.059(6) 0.056(6) -0.004(5) -0.002(5) 0.039(5)
C105 0.033(4) 0.047(5) 0.043(5) 0.015(4) -0.001(3) 0.004(4)
C106 0.015(4) 0.089(8) 0.085(7) 0.056(6) -0.001(4) -0.008(4)
C108 0.047(5) 0.069(6) 0.031(4) 0.003(4) 0.018(4) -0.006(5)
C109 0.032(4) 0.056(6) 0.052(5) -0.007(4) -0.002(4) 0.010(4)
C110 0.038(5) 0.040(5) 0.051(5) 0.003(4) 0.003(4) 0.016(4)
N1 0.021(3) 0.038(3) 0.014(3) 0.011(2) 0.005(2) 0.014(2)
N2 0.027(3) 0.023(3) 0.035(3) 0.010(2) 0.005(2) 0.017(2)
N3 0.014(3) 0.034(3) 0.040(3) 0.001(3) 0.001(2) 0.015(2)
N4 0.024(3) 0.029(3) 0.028(3) 0.007(2) -0.001(2) 0.011(3)
N5 0.019(3) 0.028(3) 0.023(3) 0.003(2) -0.001(2) 0.003(2)
N6 0.032(3) 0.032(3) 0.031(3) 0.003(3) -0.005(3) 0.021(3)
N7 0.018(3) 0.030(3) 0.033(3) 0.009(3) 0.003(2) 0.003(2)
N8 0.030(3) 0.035(4) 0.022(3) 0.007(2) 0.008(2) 0.016(3)
N9 0.034(3) 0.029(3) 0.030(3) 0.012(3) 0.005(3) 0.010(3)
N10 0.027(3) 0.035(4) 0.039(3) 0.014(3) 0.013(3) 0.016(3)
O1 0.028(3) 0.024(3) 0.029(2) 0.005(2) -0.001(2) 0.010(2)
O2 0.024(2) 0.021(3) 0.032(3) 0.003(2) 0.002(2) 0.008(2)
F1 0.050(3) 0.049(3) 0.026(2) 0.0014(19) -0.0006(19) 0.028(2)
F2 0.056(3) 0.052(3) 0.043(3) -0.003(2) 0.008(2) 0.034(2)
F3 0.044(3) 0.041(3) 0.062(3) 0.019(2) 0.011(2) 0.030(2)
F4 0.039(2) 0.046(3) 0.035(2) 0.011(2) -0.0048(19) 0.018(2)
F5 0.040(2) 0.042(3) 0.026(2) 0.0038(18) 0.0018(18) 0.020(2)
F6 0.050(3) 0.040(3) 0.035(2) 0.002(2) 0.003(2) 0.007(2)
F7 0.056(3) 0.038(3) 0.061(3) 0.009(2) 0.026(3) 0.003(2)
F8 0.029(3) 0.042(3) 0.097(4) -0.005(3) 0.007(3) -0.006(2)
F9 0.044(3) 0.043(3) 0.070(3) -0.006(2) -0.024(3) 0.008(2)
F10 0.049(3) 0.041(3) 0.041(3) 0.004(2) -0.006(2) 0.003(2)
F11 0.046(3) 0.048(3) 0.031(2) 0.009(2) 0.0105(19) 0.024(2)
F12 0.059(3) 0.061(3) 0.049(3) 0.030(3) 0.015(2) 0.034(3)
F13 0.054(3) 0.055(3) 0.083(4) 0.031(3) 0.025(3) 0.044(3)
F14 0.049(3) 0.045(3) 0.063(3) 0.010(2) 0.024(2) 0.029(2)
F15 0.040(2) 0.040(3) 0.035(2) 0.0111(19) 0.0100(19) 0.021(2)
F16 0.025(2) 0.047(3) 0.032(2) 0.0073(19) 0.0079(17) 0.0139(19)
F17 0.029(2) 0.058(3) 0.034(2) 0.016(2) 0.0032(18) 0.014(2)
F18 0.020(2) 0.046(3) 0.045(3) 0.008(2) 0.0025(18) 0.0119(19)
F19 0.021(2) 0.044(3) 0.034(2) 0.0020(19) 0.0089(17) 0.0083(18)
F20 0.027(2) 0.049(3) 0.036(2) 0.013(2) 0.0052(18) 0.012(2)
F21 0.106(5) 0.036(3) 0.031(3) 0.007(2) 0.009(3) -0.004(3)
F22 0.119(5) 0.035(3) 0.032(3) -0.006(2) 0.003(3) -0.011(3)
F23 0.064(3) 0.026(2) 0.047(3) 0.005(2) 0.007(2) 0.001(2)
F24 0.091(4) 0.046(3) 0.038(3) 0.016(2) -0.005(3) -0.007(3)
F25 0.083(4) 0.042(3) 0.033(3) 0.002(2) -0.010(2) -0.010(3)
F26 0.032(2) 0.057(3) 0.033(2) -0.010(2) -0.0004(18) 0.011(2)
F27 0.041(3) 0.052(3) 0.043(3) -0.014(2) 0.016(2) 0.013(2)
F28 0.025(2) 0.045(3) 0.066(3) 0.003(2) 0.020(2) 0.018(2)
F29 0.020(2) 0.045(3) 0.042(2) 0.006(2) -0.0002(17) 0.0081(18)
F30 0.024(2) 0.046(3) 0.032(2) 0.0060(19) 0.0065(17) 0.0112(19)
Zn1 0.0240(4) 0.0276(5) 0.0277(4) 0.0030(3) 0.0023(3) 0.0117(3)
Zn2 0.0202(4) 0.0261(5) 0.0298(4) 0.0041(3) 0.0026(3) 0.0087(3)
Cl1 0.0634(15) 0.0549(14) 0.0463(12) 0.0035(10) 0.0029(10) 0.0186(11)
Cl2 0.0347(10) 0.0583(13) 0.0428(11) -0.0044(10) 0.0014(8) 0.0131(9)

loop_
_atom_type_symbol
_atom_type_description
_atom_type_scat_dispersion_real
_atom_type_scat_dispersion_imag
_atom_type_scat_source
C C 0.0041 0.0020 'International Tables Vol C Tables 4.2.6.8 and 6.1.1.4'
H H 0.0000 0.0000 'International Tables Vol C Tables 4.2.6.8 and 6.1.1.4'
F F 0.0215 0.0127 'International Tables Vol C Tables 4.2.6.8 and 6.1.1.4'
N N 0.0078 0.0041 'International Tables Vol C Tables 4.2.6.8 and 6.1.1.4'
O O 0.0135 0.0075 'International Tables Vol C Tables 4.2.6.8 and 6.1.1.4'
Zn Zn 0.2181 1.7016 'International Tables Vol C Tables 4.2.6.8 and 6.1.1.4'
Cl Cl 0.1723 0.1934 'International Tables Vol C Tables 4.2.6.8 and 6.1.1.4'

loop_
_geom_angle_atom_site_label_1
_geom_angle_atom_site_label_2
_geom_angle_atom_site_label_3
_geom_angle
_geom_angle_site_symmetry_1
_geom_angle_site_symmetry_3
_geom_angle_publ_flag
O1 C1 C2 118.1(6) . . ?
O1 C1 C20 117.2(6) . . ?
C2 C1 C20 124.7(6) . . ?
N1 C2 C1 124.7(6) . . ?
N1 C2 C3 110.0(6) . . ?
C1 C2 C3 125.3(6) . . ?
C4 C3 C2 107.3(6) . . ?
C4 C3 H1 126.4 . . ?
C2 C3 H1 126.4 . . ?
C3 C4 C5 106.5(6) . . ?
C3 C4 H2 126.8 . . ?
C5 C4 H2 126.8 . . ?
N1 C5 C6 123.7(6) . . ?
N1 C5 C4 110.6(6) . . ?
C6 C5 C4 125.7(6) . . ?
C7 C6 C5 128.0(6) . . ?
C7 C6 C21 115.5(6) . . ?
C5 C6 C21 116.5(6) . . ?
C6 C7 N2 123.7(6) . . ?
C6 C7 C8 126.7(6) . . ?
N2 C7 C8 109.6(6) . . ?
C9 C8 C7 107.4(6) . . ?
C9 C8 H3 126.3 . . ?
C7 C8 H3 126.3 . . ?
C8 C9 C10 107.1(7) . . ?
C8 C9 H4 126.4 . . ?
C10 C9 H4 126.4 . . ?
N2 C10 C11 123.8(6) . . ?
N2 C10 C9 110.9(6) . . ?
C11 C10 C9 125.3(7) . . ?
C12 C11 C10 126.9(7) . . ?
C12 C11 C27 116.9(6) . . ?
C10 C11 C27 116.0(6) . . ?
C11 C12 N3 124.4(6) . . ?
C11 C12 C13 126.2(7) . . ?
N3 C12 C13 109.4(6) . . ?
C14 C13 C12 106.5(7) . . ?
C14 C13 H5 126.8 . . ?
C12 C13 H5 126.8 . . ?
C13 C14 C15 108.7(7) . . ?
C13 C14 H6 125.7 . . ?
C15 C14 H6 125.7 . . ?
C16 C15 N3 123.6(6) . . ?
C16 C15 C14 126.7(6) . . ?
N3 C15 C14 109.6(6) . . ?
C15 C16 C17 128.3(6) . . ?
C15 C16 C33 116.2(6) . . ?
C17 C16 C33 115.2(6) . . ?
N4 C17 C16 123.9(6) . . ?
N4 C17 C18 109.1(6) . . ?
C16 C17 C18 126.8(6) . . ?
C19 C18 C17 107.9(6) . . ?
C19 C18 H7 126.1 . . ?
C17 C18 H7 126.1 . . ?
C18 C19 C20 105.8(7) . . ?
C18 C19 H8 127.1 . . ?
C20 C19 H8 127.1 . . ?
N4 C20 C19 111.2(6) . . ?
N4 C20 C1 124.4(6) . . ?
C19 C20 C1 124.1(7) . . ?
C26 C21 C22 115.9(6) . . ?
C26 C21 C6 122.0(6) . . ?
C22 C21 C6 122.0(6) . . ?
F1 C22 C23 117.5(6) . . ?
F1 C22 C21 119.4(6) . . ?
C23 C22 C21 123.1(6) . . ?
F2 C23 C22 121.0(7) . . ?
F2 C23 C24 119.9(6) . . ?
C22 C23 C24 119.1(7) . . ?
F3 C24 C25 120.2(7) . . ?
F3 C24 C23 119.2(7) . . ?
C25 C24 C23 120.6(6) . . ?
F4 C25 C24 120.7(6) . . ?
F4 C25 C26 120.8(6) . . ?
C24 C25 C26 118.5(6) . . ?
F5 C26 C21 120.8(6) . . ?
F5 C26 C25 116.4(6) . . ?
C21 C26 C25 122.7(7) . . ?
C28 C27 C32 115.9(7) . . ?
C28 C27 C11 121.4(6) . . ?
C32 C27 C11 122.7(6) . . ?
F6 C28 C27 119.8(7) . . ?
F6 C28 C29 117.6(7) . . ?
C27 C28 C29 122.7(7) . . ?
F7 C29 C30 120.7(7) . . ?
F7 C29 C28 120.4(7) . . ?
C30 C29 C28 118.9(8) . . ?
C31 C30 F8 119.6(8) . . ?
C31 C30 C29 120.7(8) . . ?
F8 C30 C29 119.7(8) . . ?
F9 C31 C30 120.7(7) . . ?
F9 C31 C32 119.9(7) . . ?
C30 C31 C32 119.4(7) . . ?
F10 C32 C31 117.8(7) . . ?
F10 C32 C27 119.8(7) . . ?
C31 C32 C27 122.4(7) . . ?
C34 C33 C38 115.2(6) . . ?
C34 C33 C16 120.9(6) . . ?
C38 C33 C16 123.9(6) . . ?
F11 C34 C33 120.5(6) . . ?
F11 C34 C35 116.6(7) . . ?
C33 C34 C35 122.9(7) . . ?
F12 C35 C36 121.6(7) . . ?
F12 C35 C34 119.7(7) . . ?
C36 C35 C34 118.7(7) . . ?
F13 C36 C37 121.7(7) . . ?
F13 C36 C35 118.5(7) . . ?
C37 C36 C35 119.8(7) . . ?
F14 C37 C36 119.5(6) . . ?
F14 C37 C38 120.3(7) . . ?
C36 C37 C38 120.1(7) . . ?
F15 C38 C37 116.7(6) . . ?
F15 C38 C33 120.0(6) . . ?
C37 C38 C33 123.3(7) . . ?
O2 C39 C40 117.7(6) . . ?
O2 C39 C58 118.1(6) . . ?
C40 C39 C58 124.1(7) . . ?
N5 C40 C39 125.6(6) . . ?
N5 C40 C41 109.9(6) . . ?
C39 C40 C41 124.5(7) . . ?
C42 C41 C40 107.3(6) . . ?
C42 C41 H9 126.3 . . ?
C40 C41 H9 126.3 . . ?
C41 C42 C43 106.1(6) . . ?
C41 C42 H10 127.0 . . ?
C43 C42 H10 127.0 . . ?
N5 C43 C44 123.6(6) . . ?
N5 C43 C42 110.3(6) . . ?
C44 C43 C42 125.6(6) . . ?
C45 C44 C43 128.5(6) . . ?
C45 C44 C59 115.8(6) . . ?
C43 C44 C59 115.7(6) . . ?
C44 C45 N6 123.9(6) . . ?
C44 C45 C46 126.6(6) . . ?
N6 C45 C46 109.5(6) . . ?
C47 C46 C45 107.2(6) . . ?
C47 C46 H11 126.4 . . ?
C45 C46 H11 126.4 . . ?
C46 C47 C48 108.5(6) . . ?
C46 C47 H12 125.8 . . ?
C48 C47 H12 125.8 . . ?
C49 C48 N6 124.0(6) . . ?
C49 C48 C47 127.5(7) . . ?
N6 C48 C47 108.4(6) . . ?
C48 C49 C50 127.8(7) . . ?
C48 C49 C65 116.3(6) . . ?
C50 C49 C65 115.8(6) . . ?
N7 C50 C49 124.4(6) . . ?
N7 C50 C51 108.6(6) . . ?
C49 C50 C51 126.8(6) . . ?
C52 C51 C50 108.1(6) . . ?
C52 C51 H13 125.9 . . ?
C50 C51 H13 125.9 . . ?
C51 C52 C53 106.8(6) . . ?
C51 C52 H14 126.6 . . ?
C53 C52 H14 126.6 . . ?
N7 C53 C54 124.6(6) . . ?
N7 C53 C52 109.4(6) . . ?
C54 C53 C52 126.0(6) . . ?
C53 C54 C55 127.7(6) . . ?
C53 C54 C71 115.4(6) . . ?
C55 C54 C71 116.7(6) . . ?
N8 C55 C54 123.6(6) . . ?
N8 C55 C56 109.7(6) . . ?
C54 C55 C56 126.7(6) . . ?
C57 C56 C55 108.0(6) . . ?
C57 C56 H15 126.0 . . ?
C55 C56 H15 126.0 . . ?
C56 C57 C58 105.8(6) . . ?
C56 C57 H16 127.1 . . ?
C58 C57 H16 127.1 . . ?
N8 C58 C57 110.4(6) . . ?
N8 C58 C39 124.3(6) . . ?
C57 C58 C39 125.3(6) . . ?
C64 C59 C60 115.7(6) . . ?
C64 C59 C44 122.5(6) . . ?
C60 C59 C44 121.8(6) . . ?
F16 C60 C61 118.1(6) . . ?
F16 C60 C59 119.6(6) . . ?
C61 C60 C59 122.2(6) . . ?
F17 C61 C62 121.3(6) . . ?
F17 C61 C60 119.2(6) . . ?
C62 C61 C60 119.4(6) . . ?
F18 C62 C61 119.7(6) . . ?
F18 C62 C63 118.6(6) . . ?
C61 C62 C63 121.7(6) . . ?
F19 C63 C62 121.5(6) . . ?
F19 C63 C64 120.4(6) . . ?
C62 C63 C64 118.1(6) . . ?
F20 C64 C59 120.3(6) . . ?
F20 C64 C63 116.8(6) . . ?
C59 C64 C63 122.9(6) . . ?
C66 C65 C70 115.1(6) . . ?
C66 C65 C49 123.3(6) . . ?
C70 C65 C49 121.6(6) . . ?
F21 C66 C65 119.4(6) . . ?
F21 C66 C67 116.9(7) . . ?
C65 C66 C67 123.7(7) . . ?
F22 C67 C68 120.4(7) . . ?
F22 C67 C66 120.4(7) . . ?
C68 C67 C66 119.3(7) . . ?
F23 C68 C69 120.9(7) . . ?
F23 C68 C67 119.7(7) . . ?
C69 C68 C67 119.3(7) . . ?
F24 C69 C68 119.9(7) . . ?
F24 C69 C70 120.3(7) . . ?
C68 C69 C70 119.8(7) . . ?
F25 C70 C69 117.0(6) . . ?
F25 C70 C65 120.2(6) . . ?
C69 C70 C65 122.8(7) . . ?
C72 C71 C76 115.7(6) . . ?
C72 C71 C54 121.5(6) . . ?
C76 C71 C54 122.7(6) . . ?
F26 C72 C71 120.0(6) . . ?
F26 C72 C73 116.8(6) . . ?
C71 C72 C73 123.1(6) . . ?
F27 C73 C74 120.8(6) . . ?
F27 C73 C72 120.0(7) . . ?
C74 C73 C72 119.2(7) . . ?
F28 C74 C73 119.6(7) . . ?
F28 C74 C75 120.6(7) . . ?
C73 C74 C75 119.8(7) . . ?
F29 C75 C74 119.1(6) . . ?
F29 C75 C76 120.5(7) . . ?
C74 C75 C76 120.4(6) . . ?
F30 C76 C75 118.5(6) . . ?
F30 C76 C71 119.7(6) . . ?
C75 C76 C71 121.7(6) . . ?
N9 C77 C78 114.8(6) . . ?
N9 C77 H41 108.6 . . ?
C78 C77 H41 108.6 . . ?
N9 C77 H42 108.6 . . ?
C78 C77 H42 108.6 . . ?
H41 C77 H42 107.5 . . ?
C79 C78 C77 113.0(7) . . ?
C79 C78 H43 109.0 . . ?
C77 C78 H43 109.0 . . ?
C79 C78 H44 109.0 . . ?
C77 C78 H44 109.0 . . ?
H43 C78 H44 107.8 . . ?
C80A C79 C78 125.2(13) . . ?
C78 C79 C80B 98.7(13) . . ?
C80A C79 H45 106.0 . . ?
C78 C79 H45 106.0 . . ?
C80A C79 H46 106.0 . . ?
C78 C79 H46 106.0 . . ?
H45 C79 H46 106.3 . . ?
C79 C80A H80A 109.5 . . ?
C79 C80A H80B 109.5 . . ?
H80A C80A H80B 109.5 . . ?
C79 C80A H80C 109.5 . . ?
H80A C80A H80C 109.5 . . ?
H80B C80A H80C 109.5 . . ?
C79 C80B H80D 109.5 . . ?
C79 C80B H80E 109.5 . . ?
H80D C80B H80E 109.5 . . ?
C79 C80B H80F 109.5 . . ?
H80D C80B H80F 109.5 . . ?
H80E C80B H80F 109.5 . . ?
C82 C81 N9 115.1(6) . . ?
C82 C81 H47 108.5 . . ?
N9 C81 H47 108.5 . . ?
C82 C81 H48 108.5 . . ?
N9 C81 H48 108.5 . . ?
H47 C81 H48 107.5 . . ?
C83 C82 C81 109.8(6) . . ?
C83 C82 H49 109.7 . . ?
C81 C82 H49 109.7 . . ?
C83 C82 H50 109.7 . . ?
C81 C82 H50 109.7 . . ?
H49 C82 H50 108.2 . . ?
C84 C83 C82 111.8(6) . . ?
C84 C83 H51 109.3 . . ?
C82 C83 H51 109.3 . . ?
C84 C83 H52 109.3 . . ?
C82 C83 H52 109.3 . . ?
H51 C83 H52 107.9 . . ?
C83 C84 H65 109.5 . . ?
C83 C84 H66 109.5 . . ?
H65 C84 H66 109.5 . . ?
C83 C84 H67 109.5 . . ?
H65 C84 H67 109.5 . . ?
H66 C84 H67 109.5 . . ?
N9 C85 C86 113.7(5) . . ?
N9 C85 H53 108.8 . . ?
C86 C85 H53 108.8 . . ?
N9 C85 H54 108.8 . . ?
C86 C85 H54 108.8 . . ?
H53 C85 H54 107.7 . . ?
C87 C86 C85 113.0(6) . . ?
C87 C86 H55 109.0 . . ?
C85 C86 H55 109.0 . . ?
C87 C86 H56 109.0 . . ?
C85 C86 H56 109.0 . . ?
H55 C86 H56 107.8 . . ?
C86 C87 C88 115.2(7) . . ?
C86 C87 H57 108.5 . . ?
C88 C87 H57 108.5 . . ?
C86 C87 H58 108.5 . . ?
C88 C87 H58 108.5 . . ?
H57 C87 H58 107.5 . . ?
C87 C88 H68 109.5 . . ?
C87 C88 H69 109.5 . . ?
H68 C88 H69 109.5 . . ?
C87 C88 H70 109.5 . . ?
H68 C88 H70 109.5 . . ?
H69 C88 H70 109.5 . . ?
N9 C89 C90 115.3(6) . . ?
N9 C89 H59 108.4 . . ?
C90 C89 H59 108.4 . . ?
N9 C89 H60 108.4 . . ?
C90 C89 H60 108.4 . . ?
H59 C89 H60 107.5 . . ?
C91 C90 C89 110.6(8) . . ?
C91 C90 H61 109.5 . . ?
C89 C90 H61 109.5 . . ?
C91 C90 H62 109.5 . . ?
C89 C90 H62 109.5 . . ?
H61 C90 H62 108.1 . . ?
C90 C91 C92 114.5(9) . . ?
C90 C91 H63 108.6 . . ?
C92 C91 H63 108.6 . . ?
C90 C91 H64 108.6 . . ?
C92 C91 H64 108.6 . . ?
H63 C91 H64 107.6 . . ?
C91 C92 H71 109.5 . . ?
C91 C92 H72 109.5 . . ?
H71 C92 H72 109.5 . . ?
C91 C92 H73 109.5 . . ?
H71 C92 H73 109.5 . . ?
H72 C92 H73 109.5 . . ?
C94 C93 N10 116.5(6) . . ?
C94 C93 H17 108.2 . . ?
N10 C93 H17 108.2 . . ?
C94 C93 H18 108.2 . . ?
N10 C93 H18 108.2 . . ?
H17 C93 H18 107.3 . . ?
C93 C94 C95 110.4(6) . . ?
C93 C94 H19 109.6 . . ?
C95 C94 H19 109.6 . . ?
C93 C94 H20 109.6 . . ?
C95 C94 H20 109.6 . . ?
H19 C94 H20 108.1 . . ?
C96 C95 C94 111.7(6) . . ?
C96 C95 H21 109.3 . . ?
C94 C95 H21 109.3 . . ?
C96 C95 H22 109.3 . . ?
C94 C95 H22 109.3 . . ?
H21 C95 H22 107.9 . . ?
C95 C96 H74 109.5 . . ?
C95 C96 H75 109.5 . . ?
H74 C96 H75 109.5 . . ?
C95 C96 H76 109.5 . . ?
H74 C96 H76 109.5 . . ?
H75 C96 H76 109.5 . . ?
N10 C97 C98 116.9(6) . . ?
N10 C97 H23 108.1 . . ?
C98 C97 H23 108.1 . . ?
N10 C97 H24 108.1 . . ?
C98 C97 H24 108.1 . . ?
H23 C97 H24 107.3 . . ?
C97 C98 C99 109.3(7) . . ?
C97 C98 H25 109.8 . . ?
C99 C98 H25 109.8 . . ?
C97 C98 H26 109.8 . . ?
C99 C98 H26 109.8 . . ?
H25 C98 H26 108.3 . . ?
C100 C99 C98 113.4(8) . . ?
C100 C99 H27 108.9 . . ?
C98 C99 H27 108.9 . . ?
C100 C99 H28 108.9 . . ?
C98 C99 H28 108.9 . . ?
H27 C99 H28 107.7 . . ?
C99 C100 H77 109.5 . . ?
C99 C100 H78 109.5 . . ?
H77 C100 H78 109.5 . . ?
C99 C100 H79 109.5 . . ?
H77 C100 H79 109.5 . . ?
H78 C100 H79 109.5 . . ?
C102 C101 N10 117.0(7) . . ?
C102 C101 H29 108.1 . . ?
N10 C101 H29 108.1 . . ?
C102 C101 H30 108.1 . . ?
N10 C101 H30 108.1 . . ?
H29 C101 H30 107.3 . . ?
C103 C102 C101 110.8(7) . . ?
C103 C102 H31 109.5 . . ?
C101 C102 H31 109.5 . . ?
C103 C102 H32 109.5 . . ?
C101 C102 H32 109.5 . . ?
H31 C102 H32 108.1 . . ?
C102 C103 C104 112.8(8) . . ?
C102 C103 H33 109.0 . . ?
C104 C103 H33 109.0 . . ?
C102 C103 H34 109.0 . . ?
C104 C103 H34 109.0 . . ?
H33 C103 H34 107.8 . . ?
C103 C104 H80 109.5 . . ?
C103 C104 H81 109.5 . . ?
H80 C104 H81 109.5 . . ?
C103 C104 H82 109.5 . . ?
H80 C104 H82 109.5 . . ?
H81 C104 H82 109.5 . . ?
N10 C105 C106 116.2(8) . . ?
N10 C105 H35 108.2 . . ?
C106 C105 H35 108.2 . . ?
N10 C105 H36 108.2 . . ?
C106 C105 H36 108.2 . . ?
H35 C105 H36 107.4 . . ?
C17B C106 C105 116.4(9) . . ?
C17A C106 C105 120.4(9) . . ?
C17A C106 H37 107.2 . . ?
C105 C106 H37 107.2 . . ?
C17A C106 H38 107.2 . . ?
C105 C106 H38 107.2 . . ?
H37 C106 H38 106.9 . . ?
C106 C17A C108 109.8(12) . . ?
C106 C17A H39A 109.7 . . ?
C108 C17A H39A 109.7 . . ?
C106 C17A H40A 109.7 . . ?
C108 C17A H40A 109.7 . . ?
H39A C17A H40A 108.2 . . ?
C106 C17B C108 119.1(10) . . ?
C106 C17B H39B 107.5 . . ?
C108 C17B H39B 107.5 . . ?
C106 C17B H40B 107.5 . . ?
C108 C17B H40B 107.5 . . ?
H39B C17B H40B 107.0 . . ?
C17A C108 H87 109.5 . . ?
C17A C108 H88 109.5 . . ?
H87 C108 H88 109.5 . . ?
C17A C108 H89 109.5 . . ?
H87 C108 H89 109.5 . . ?
H88 C108 H89 109.5 . . ?
C110 C109 Cl1 110.2(6) . . ?
C110 C109 H83 109.6 . . ?
Cl1 C109 H83 109.6 . . ?
C110 C109 H84 109.6 . . ?
Cl1 C109 H84 109.6 . . ?
H83 C109 H84 108.1 . . ?
C109 C110 Cl2 109.8(6) . . ?
C109 C110 H85 109.7 . . ?
Cl2 C110 H85 109.7 . . ?
C109 C110 H86 109.7 . . ?
Cl2 C110 H86 109.7 . . ?
H85 C110 H86 108.2 . . ?
C5 N1 C2 105.7(6) . . ?
C5 N1 Zn1 127.4(5) . . ?
C2 N1 Zn1 124.1(4) . . ?
C10 N2 C7 104.9(6) . . ?
C10 N2 Zn1 127.3(4) . . ?
C7 N2 Zn1 127.2(5) . . ?
C15 N3 C12 105.9(5) . . ?
C15 N3 Zn1 126.8(4) . . ?
C12 N3 Zn1 125.9(4) . . ?
C17 N4 C20 105.9(5) . . ?
C17 N4 Zn1 126.2(5) . . ?
C20 N4 Zn1 124.3(4) . . ?
C40 N5 C43 106.3(6) . . ?
C40 N5 Zn2 123.6(4) . . ?
C43 N5 Zn2 126.6(5) . . ?
C45 N6 C48 106.4(6) . . ?
C45 N6 Zn2 127.0(5) . . ?
C48 N6 Zn2 125.5(4) . . ?
C50 N7 C53 107.0(6) . . ?
C50 N7 Zn2 125.5(4) . . ?
C53 N7 Zn2 127.2(5) . . ?
C55 N8 C58 106.1(6) . . ?
C55 N8 Zn2 127.8(5) . . ?
C58 N8 Zn2 124.5(4) . . ?
C77 N9 C89 110.8(6) . . ?
C77 N9 C85 106.5(5) . . ?
C89 N9 C85 111.0(6) . . ?
C77 N9 C81 111.3(6) . . ?
C89 N9 C81 106.3(5) . . ?
C85 N9 C81 111.0(6) . . ?
C105 N10 C93 111.2(6) . . ?
C105 N10 C97 104.5(6) . . ?
C93 N10 C97 112.7(6) . . ?
C105 N10 C101 111.6(6) . . ?
C93 N10 C101 106.4(6) . . ?
C97 N10 C101 110.6(6) . . ?
C1 O1 Zn1 114.4(4) . 2_566 ?
C39 O2 Zn2 113.3(4) . 2_767 ?
N2 Zn1 N3 88.2(2) . . ?
N2 Zn1 N1 87.8(2) . . ?
N3 Zn1 N1 158.7(2) . . ?
N2 Zn1 N4 156.0(2) . . ?
N3 Zn1 N4 87.7(2) . . ?
N1 Zn1 N4 87.6(2) . . ?
N2 Zn1 O1 107.9(2) . 2_566 ?
N3 Zn1 O1 103.3(2) . 2_566 ?
N1 Zn1 O1 97.86(19) . 2_566 ?
N4 Zn1 O1 96.0(2) . 2_566 ?
N6 Zn2 N7 87.6(2) . . ?
N6 Zn2 N8 157.8(2) . . ?
N7 Zn2 N8 88.1(2) . . ?
N6 Zn2 N5 88.3(2) . . ?
N7 Zn2 N5 156.8(2) . . ?
N8 Zn2 N5 87.1(2) . . ?
N6 Zn2 O2 103.6(2) . 2_767 ?
N7 Zn2 O2 106.5(2) . 2_767 ?
N8 Zn2 O2 98.5(2) . 2_767 ?
N5 Zn2 O2 96.7(2) . 2_767 ?
C202 C201 H20A 109.5 . . ?
C202 C201 H20B 109.5 . . ?
H20A C201 H20B 109.5 . . ?
C202 C201 H20C 109.5 . . ?
H20A C201 H20C 109.5 . . ?
H20B C201 H20C 109.5 . . ?
C201 C202 C203 111.0 . . ?
C201 C202 H20D 109.4 . . ?
C203 C202 H20D 109.4 . . ?
C201 C202 H20E 109.4 . . ?
C203 C202 H20E 109.4 . . ?
H20D C202 H20E 108.0 . . ?
C203 C203 C202 113(2) 2_655 . ?
C203 C203 H20F 108.9 2_655 . ?
C202 C203 H20F 108.9 . . ?
C203 C203 H20G 108.9 2_655 . ?
C202 C203 H20G 108.9 . . ?
H20F C203 H20G 107.7 . . ?

loop_
_geom_bond_atom_site_label_1
_geom_bond_atom_site_label_2
_geom_bond_distance
_geom_bond_site_symmetry_2
_geom_bond_publ_flag
C1 O1 1.308(8) . ?
C1 C2 1.408(9) . ?
C1 C20 1.408(10) . ?
C2 N1 1.373(9) . ?
C2 C3 1.409(9) . ?
C3 C4 1.345(10) . ?
C3 H1 0.9500 . ?
C4 C5 1.423(10) . ?
C4 H2 0.9500 . ?
C5 N1 1.347(8) . ?
C5 C6 1.395(9) . ?
C6 C7 1.355(10) . ?
C6 C21 1.491(9) . ?
C7 N2 1.385(8) . ?
C7 C8 1.434(10) . ?
C8 C9 1.336(10) . ?
C8 H3 0.9500 . ?
C9 C10 1.422(9) . ?
C9 H4 0.9500 . ?
C10 N2 1.370(9) . ?
C10 C11 1.397(10) . ?
C11 C12 1.373(9) . ?
C11 C27 1.492(9) . ?
C12 N3 1.386(9) . ?
C12 C13 1.419(10) . ?
C13 C14 1.354(10) . ?
C13 H5 0.9500 . ?
C14 C15 1.395(10) . ?
C14 H6 0.9500 . ?
C15 C16 1.365(10) . ?
C15 N3 1.374(8) . ?
C16 C17 1.392(10) . ?
C16 C33 1.494(9) . ?
C17 N4 1.354(8) . ?
C17 C18 1.409(10) . ?
C18 C19 1.355(10) . ?
C18 H7 0.9500 . ?
C19 C20 1.390(9) . ?
C19 H8 0.9500 . ?
C20 N4 1.361(9) . ?
C21 C26 1.361(9) . ?
C21 C22 1.375(10) . ?
C22 F1 1.345(8) . ?
C22 C23 1.349(9) . ?
C23 F2 1.333(8) . ?
C23 C24 1.371(10) . ?
C24 F3 1.335(8) . ?
C24 C25 1.350(11) . ?
C25 F4 1.325(8) . ?
C25 C26 1.387(9) . ?
C26 F5 1.337(8) . ?
C27 C28 1.366(10) . ?
C27 C32 1.373(10) . ?
C28 F6 1.335(9) . ?
C28 C29 1.366(11) . ?
C29 F7 1.325(9) . ?
C29 C30 1.357(12) . ?
C30 C31 1.341(12) . ?
C30 F8 1.343(9) . ?
C31 F9 1.330(9) . ?
C31 C32 1.365(11) . ?
C32 F10 1.324(8) . ?
C33 C34 1.366(10) . ?
C33 C38 1.367(10) . ?
C34 F11 1.339(8) . ?
C34 C35 1.384(10) . ?
C35 F12 1.334(9) . ?
C35 C36 1.363(11) . ?
C36 F13 1.323(8) . ?
C36 C37 1.342(11) . ?
C37 F14 1.336(8) . ?
C37 C38 1.357(10) . ?
C38 F15 1.347(8) . ?
C39 O2 1.299(8) . ?
C39 C40 1.401(9) . ?
C39 C58 1.408(9) . ?
C40 N5 1.354(9) . ?
C40 C41 1.408(9) . ?
C41 C42 1.357(10) . ?
C41 H9 0.9500 . ?
C42 C43 1.413(10) . ?
C42 H10 0.9500 . ?
C43 N5 1.358(8) . ?
C43 C44 1.391(9) . ?
C44 C45 1.366(10) . ?
C44 C59 1.496(9) . ?
C45 N6 1.366(8) . ?
C45 C46 1.429(10) . ?
C46 C47 1.324(10) . ?
C46 H11 0.9500 . ?
C47 C48 1.426(9) . ?
C47 H12 0.9500 . ?
C48 C49 1.354(9) . ?
C48 N6 1.379(9) . ?
C49 C50 1.379(9) . ?
C49 C65 1.499(9) . ?
C50 N7 1.360(9) . ?
C50 C51 1.424(9) . ?
C51 C52 1.334(10) . ?
C51 H13 0.9500 . ?
C52 C53 1.425(10) . ?
C52 H14 0.9500 . ?
C53 N7 1.363(8) . ?
C53 C54 1.370(10) . ?
C54 C55 1.394(10) . ?
C54 C71 1.487(9) . ?
C55 N8 1.351(8) . ?
C55 C56 1.402(9) . ?
C56 C57 1.360(10) . ?
C56 H15 0.9500 . ?
C57 C58 1.402(9) . ?
C57 H16 0.9500 . ?
C58 N8 1.371(9) . ?
C59 C64 1.364(9) . ?
C59 C60 1.381(10) . ?
C60 F16 1.340(8) . ?
C60 C61 1.363(9) . ?
C61 F17 1.335(7) . ?
C61 C62 1.342(9) . ?
C62 F18 1.341(7) . ?
C62 C63 1.342(9) . ?
C63 F19 1.323(8) . ?
C63 C64 1.385(9) . ?
C64 F20 1.335(7) . ?
C65 C66 1.344(10) . ?
C65 C70 1.378(10) . ?
C66 F21 1.330(8) . ?
C66 C67 1.363(10) . ?
C67 F22 1.314(8) . ?
C67 C68 1.358(10) . ?
C68 F23 1.319(8) . ?
C68 C69 1.348(10) . ?
C69 F24 1.338(8) . ?
C69 C70 1.357(10) . ?
C70 F25 1.342(8) . ?
C71 C72 1.356(10) . ?
C71 C76 1.394(10) . ?
C72 F26 1.333(8) . ?
C72 C73 1.381(10) . ?
C73 F27 1.332(8) . ?
C73 C74 1.352(11) . ?
C74 F28 1.329(8) . ?
C74 C75 1.357(10) . ?
C75 F29 1.325(8) . ?
C75 C76 1.362(10) . ?
C76 F30 1.336(8) . ?
C77 N9 1.494(9) . ?
C77 C78 1.517(12) . ?
C77 H41 0.9900 . ?
C77 H42 0.9900 . ?
C78 C79 1.476(12) . ?
C78 H43 0.9900 . ?
C78 H44 0.9900 . ?
C79 C80A 1.38(2) . ?
C79 C80B 1.69(3) . ?
C79 H45 0.9900 . ?
C79 H46 0.9900 . ?
C80A H80A 0.9800 . ?
C80A H80B 0.9800 . ?
C80A H80C 0.9800 . ?
C80B H80D 0.9800 . ?
C80B H80E 0.9800 . ?
C80B H80F 0.9800 . ?
C81 C82 1.510(10) . ?
C81 N9 1.514(9) . ?
C81 H47 0.9900 . ?
C81 H48 0.9900 . ?
C82 C83 1.506(10) . ?
C82 H49 0.9900 . ?
C82 H50 0.9900 . ?
C83 C84 1.506(10) . ?
C83 H51 0.9900 . ?
C83 H52 0.9900 . ?
C84 H65 0.9800 . ?
C84 H66 0.9800 . ?
C84 H67 0.9800 . ?
C85 N9 1.500(9) . ?
C85 C86 1.509(10) . ?
C85 H53 0.9900 . ?
C85 H54 0.9900 . ?
C86 C87 1.491(10) . ?
C86 H55 0.9900 . ?
C86 H56 0.9900 . ?
C87 C88 1.514(11) . ?
C87 H57 0.9900 . ?
C87 H58 0.9900 . ?
C88 H68 0.9800 . ?
C88 H69 0.9800 . ?
C88 H70 0.9800 . ?
C89 N9 1.499(9) . ?
C89 C90 1.519(11) . ?
C89 H59 0.9900 . ?
C89 H60 0.9900 . ?
C90 C91 1.511(12) . ?
C90 H61 0.9900 . ?
C90 H62 0.9900 . ?
C91 C92 1.518(16) . ?
C91 H63 0.9900 . ?
C91 H64 0.9900 . ?
C92 H71 0.9800 . ?
C92 H72 0.9800 . ?
C92 H73 0.9800 . ?
C93 C94 1.488(10) . ?
C93 N10 1.494(9) . ?
C93 H17 0.9900 . ?
C93 H18 0.9900 . ?
C94 C95 1.539(10) . ?
C94 H19 0.9900 . ?
C94 H20 0.9900 . ?
C95 C96 1.487(10) . ?
C95 H21 0.9900 . ?
C95 H22 0.9900 . ?
C96 H74 0.9800 . ?
C96 H75 0.9800 . ?
C96 H76 0.9800 . ?
C97 N10 1.502(9) . ?
C97 C98 1.513(11) . ?
C97 H23 0.9900 . ?
C97 H24 0.9900 . ?
C98 C99 1.514(11) . ?
C98 H25 0.9900 . ?
C98 H26 0.9900 . ?
C99 C100 1.508(12) . ?
C99 H27 0.9900 . ?
C99 H28 0.9900 . ?
C100 H77 0.9800 . ?
C100 H78 0.9800 . ?
C100 H79 0.9800 . ?
C101 C102 1.491(11) . ?
C101 N10 1.508(10) . ?
C101 H29 0.9900 . ?
C101 H30 0.9900 . ?
C102 C103 1.484(12) . ?
C102 H31 0.9900 . ?
C102 H32 0.9900 . ?
C103 C104 1.515(12) . ?
C103 H33 0.9900 . ?
C103 H34 0.9900 . ?
C104 H80 0.9800 . ?
C104 H81 0.9800 . ?
C104 H82 0.9800 . ?
C105 N10 1.493(10) . ?
C105 C106 1.514(11) . ?
C105 H35 0.9900 . ?
C105 H36 0.9900 . ?
C106 C17B 1.341(15) . ?
C106 C17A 1.453(17) . ?
C106 H37 0.9900 . ?
C106 H38 0.9900 . ?
C17A C108 1.544(18) . ?
C17A H39A 0.9900 . ?
C17A H40A 0.9900 . ?
C17B C108 1.501(14) . ?
C17B H39B 0.9900 . ?
C17B H40B 0.9900 . ?
C108 H87 0.9800 . ?
C108 H88 0.9800 . ?
C108 H89 0.9800 . ?
C109 C110 1.477(12) . ?
C109 Cl1 1.772(9) . ?
C109 H83 0.9900 . ?
C109 H84 0.9900 . ?
C110 Cl2 1.753(9) . ?
C110 H85 0.9900 . ?
C110 H86 0.9900 . ?
N1 Zn1 2.052(6) . ?
N2 Zn1 2.041(5) . ?
N3 Zn1 2.045(6) . ?
N4 Zn1 2.080(6) . ?
N5 Zn2 2.063(6) . ?
N6 Zn2 2.050(6) . ?
N7 Zn2 2.058(6) . ?
N8 Zn2 2.060(6) . ?
O1 Zn1 2.100(5) 2_566 ?
O2 Zn2 2.092(5) 2_767 ?
Zn1 O1 2.100(5) 2_566 ?
Zn2 O2 2.092(5) 2_767 ?
C201 C202 1.4032 . ?
C201 H20A 0.9800 . ?
C201 H20B 0.9800 . ?
C201 H20C 0.9800 . ?
C202 C203 1.6080 . ?
C202 H20D 0.9900 . ?
C202 H20E 0.9900 . ?
C203 C203 1.57(3) 2_655 ?
C203 H20F 0.9900 . ?
C203 H20G 0.9900 . ?

loop_
_geom_torsion_atom_site_label_1
_geom_torsion_atom_site_label_2
_geom_torsion_atom_site_label_3
_geom_torsion_atom_site_label_4
_geom_torsion
_geom_torsion_site_symmetry_1
_geom_torsion_site_symmetry_2
_geom_torsion_site_symmetry_3
_geom_torsion_site_symmetry_4
_geom_torsion_publ_flag
O1 C1 C2 N1 168.3(6) . . . . ?
C20 C1 C2 N1 -14.7(10) . . . . ?
O1 C1 C2 C3 -9.5(10) . . . . ?
C20 C1 C2 C3 167.4(6) . . . . ?
N1 C2 C3 C4 0.4(8) . . . . ?
C1 C2 C3 C4 178.5(6) . . . . ?
C2 C3 C4 C5 -1.7(8) . . . . ?
C3 C4 C5 N1 2.6(8) . . . . ?
C3 C4 C5 C6 -173.9(7) . . . . ?
N1 C5 C6 C7 -2.2(12) . . . . ?
C4 C5 C6 C7 173.9(7) . . . . ?
N1 C5 C6 C21 179.0(6) . . . . ?
C4 C5 C6 C21 -4.9(10) . . . . ?
C5 C6 C7 N2 0.3(12) . . . . ?
C21 C6 C7 N2 179.1(6) . . . . ?
C5 C6 C7 C8 178.0(7) . . . . ?
C21 C6 C7 C8 -3.1(10) . . . . ?
C6 C7 C8 C9 -179.1(7) . . . . ?
N2 C7 C8 C9 -1.1(8) . . . . ?
C7 C8 C9 C10 1.2(8) . . . . ?
C8 C9 C10 N2 -0.9(9) . . . . ?
C8 C9 C10 C11 179.0(7) . . . . ?
N2 C10 C11 C12 4.6(12) . . . . ?
C9 C10 C11 C12 -175.3(7) . . . . ?
N2 C10 C11 C27 179.3(6) . . . . ?
C9 C10 C11 C27 -0.5(11) . . . . ?
C10 C11 C12 N3 -0.9(12) . . . . ?
C27 C11 C12 N3 -175.6(6) . . . . ?
C10 C11 C12 C13 176.9(7) . . . . ?
C27 C11 C12 C13 2.2(11) . . . . ?
C11 C12 C13 C14 -177.3(7) . . . . ?
N3 C12 C13 C14 0.9(9) . . . . ?
C12 C13 C14 C15 -0.6(9) . . . . ?
C13 C14 C15 C16 176.9(7) . . . . ?
C13 C14 C15 N3 0.1(9) . . . . ?
N3 C15 C16 C17 -3.7(12) . . . . ?
C14 C15 C16 C17 179.9(7) . . . . ?
N3 C15 C16 C33 -177.5(6) . . . . ?
C14 C15 C16 C33 6.2(11) . . . . ?
C15 C16 C17 N4 1.7(12) . . . . ?
C33 C16 C17 N4 175.5(6) . . . . ?
C15 C16 C17 C18 -172.7(7) . . . . ?
C33 C16 C17 C18 1.1(10) . . . . ?
N4 C17 C18 C19 -4.2(8) . . . . ?
C16 C17 C18 C19 170.8(7) . . . . ?
C17 C18 C19 C20 2.5(8) . . . . ?
C18 C19 C20 N4 0.0(8) . . . . ?
C18 C19 C20 C1 -174.1(6) . . . . ?
O1 C1 C20 N4 -166.7(6) . . . . ?
C2 C1 C20 N4 16.3(10) . . . . ?
O1 C1 C20 C19 6.5(10) . . . . ?
C2 C1 C20 C19 -170.5(7) . . . . ?
C7 C6 C21 C26 91.2(9) . . . . ?
C5 C6 C21 C26 -89.8(9) . . . . ?
C7 C6 C21 C22 -88.7(9) . . . . ?
C5 C6 C21 C22 90.3(9) . . . . ?
C26 C21 C22 F1 180.0(7) . . . . ?
C6 C21 C22 F1 -0.1(11) . . . . ?
C26 C21 C22 C23 -1.3(12) . . . . ?
C6 C21 C22 C23 178.6(7) . . . . ?
F1 C22 C23 F2 -1.8(12) . . . . ?
C21 C22 C23 F2 179.4(7) . . . . ?
F1 C22 C23 C24 177.9(7) . . . . ?
C21 C22 C23 C24 -0.9(13) . . . . ?
F2 C23 C24 F3 1.7(11) . . . . ?
C22 C23 C24 F3 -178.0(7) . . . . ?
F2 C23 C24 C25 -179.8(7) . . . . ?
C22 C23 C24 C25 0.5(12) . . . . ?
F3 C24 C25 F4 -0.1(12) . . . . ?
C23 C24 C25 F4 -178.6(7) . . . . ?
F3 C24 C25 C26 -179.5(7) . . . . ?
C23 C24 C25 C26 2.1(12) . . . . ?
C22 C21 C26 F5 -179.0(6) . . . . ?
C6 C21 C26 F5 1.1(11) . . . . ?
C22 C21 C26 C25 3.9(11) . . . . ?
C6 C21 C26 C25 -175.9(7) . . . . ?
F4 C25 C26 F5 -0.9(10) . . . . ?
C24 C25 C26 F5 178.4(7) . . . . ?
F4 C25 C26 C21 176.3(7) . . . . ?
C24 C25 C26 C21 -4.4(11) . . . . ?
C12 C11 C27 C28 -75.7(9) . . . . ?
C10 C11 C27 C28 109.0(8) . . . . ?
C12 C11 C27 C32 104.1(8) . . . . ?
C10 C11 C27 C32 -71.2(9) . . . . ?
C32 C27 C28 F6 180.0(6) . . . . ?
C11 C27 C28 F6 -0.2(11) . . . . ?
C32 C27 C28 C29 -0.2(11) . . . . ?
C11 C27 C28 C29 179.6(7) . . . . ?
F6 C28 C29 F7 -0.6(11) . . . . ?
C27 C28 C29 F7 179.6(7) . . . . ?
F6 C28 C29 C30 -179.5(7) . . . . ?
C27 C28 C29 C30 0.7(12) . . . . ?
F7 C29 C30 C31 -179.3(7) . . . . ?
C28 C29 C30 C31 -0.5(12) . . . . ?
F7 C29 C30 F8 3.1(11) . . . . ?
C28 C29 C30 F8 -178.0(7) . . . . ?
F8 C30 C31 F9 -1.7(11) . . . . ?
C29 C30 C31 F9 -179.3(7) . . . . ?
F8 C30 C31 C32 177.3(7) . . . . ?
C29 C30 C31 C32 -0.2(12) . . . . ?
F9 C31 C32 F10 -0.3(10) . . . . ?
C30 C31 C32 F10 -179.3(7) . . . . ?
F9 C31 C32 C27 179.8(7) . . . . ?
C30 C31 C32 C27 0.7(11) . . . . ?
C28 C27 C32 F10 179.6(6) . . . . ?
C11 C27 C32 F10 -0.3(10) . . . . ?
C28 C27 C32 C31 -0.5(11) . . . . ?
C11 C27 C32 C31 179.7(7) . . . . ?
C15 C16 C33 C34 65.2(9) . . . . ?
C17 C16 C33 C34 -109.4(8) . . . . ?
C15 C16 C33 C38 -116.2(8) . . . . ?
C17 C16 C33 C38 69.2(9) . . . . ?
C38 C33 C34 F11 -179.3(7) . . . . ?
C16 C33 C34 F11 -0.6(11) . . . . ?
C38 C33 C34 C35 0.5(11) . . . . ?
C16 C33 C34 C35 179.2(7) . . . . ?
F11 C34 C35 F12 -0.5(11) . . . . ?
C33 C34 C35 F12 179.7(7) . . . . ?
F11 C34 C35 C36 178.4(7) . . . . ?
C33 C34 C35 C36 -1.4(13) . . . . ?
F12 C35 C36 F13 -1.2(13) . . . . ?
C34 C35 C36 F13 179.9(8) . . . . ?
F12 C35 C36 C37 -179.8(8) . . . . ?
C34 C35 C36 C37 1.3(13) . . . . ?
F13 C36 C37 F14 1.7(12) . . . . ?
C35 C36 C37 F14 -179.8(8) . . . . ?
F13 C36 C37 C38 -179.0(8) . . . . ?
C35 C36 C37 C38 -0.4(13) . . . . ?
F14 C37 C38 F15 -2.1(11) . . . . ?
C36 C37 C38 F15 178.5(7) . . . . ?
F14 C37 C38 C33 178.9(7) . . . . ?
C36 C37 C38 C33 -0.5(12) . . . . ?
C34 C33 C38 F15 -178.5(6) . . . . ?
C16 C33 C38 F15 2.8(11) . . . . ?
C34 C33 C38 C37 0.4(11) . . . . ?
C16 C33 C38 C37 -178.2(7) . . . . ?
O2 C39 C40 N5 -170.5(6) . . . . ?
C58 C39 C40 N5 11.4(11) . . . . ?
O2 C39 C40 C41 6.4(10) . . . . ?
C58 C39 C40 C41 -171.6(6) . . . . ?
N5 C40 C41 C42 -2.2(8) . . . . ?
C39 C40 C41 C42 -179.6(6) . . . . ?
C40 C41 C42 C43 2.6(8) . . . . ?
C41 C42 C43 N5 -2.2(8) . . . . ?
C41 C42 C43 C44 169.8(6) . . . . ?
N5 C43 C44 C45 3.0(11) . . . . ?
C42 C43 C44 C45 -168.1(7) . . . . ?
N5 C43 C44 C59 -176.8(6) . . . . ?
C42 C43 C44 C59 12.1(10) . . . . ?
C43 C44 C45 N6 -1.7(12) . . . . ?
C59 C44 C45 N6 178.1(6) . . . . ?
C43 C44 C45 C46 178.0(7) . . . . ?
C59 C44 C45 C46 -2.3(11) . . . . ?
C44 C45 C46 C47 -177.8(7) . . . . ?
N6 C45 C46 C47 1.9(9) . . . . ?
C45 C46 C47 C48 -2.1(9) . . . . ?
C46 C47 C48 C49 -174.6(8) . . . . ?
C46 C47 C48 N6 1.7(9) . . . . ?
N6 C48 C49 C50 -4.4(12) . . . . ?
C47 C48 C49 C50 171.3(7) . . . . ?
N6 C48 C49 C65 178.9(6) . . . . ?
C47 C48 C49 C65 -5.4(11) . . . . ?
C48 C49 C50 N7 5.6(12) . . . . ?
C65 C49 C50 N7 -177.7(6) . . . . ?
C48 C49 C50 C51 -168.8(7) . . . . ?
C65 C49 C50 C51 8.0(11) . . . . ?
N7 C50 C51 C52 -2.9(8) . . . . ?
C49 C50 C51 C52 172.2(7) . . . . ?
C50 C51 C52 C53 2.7(8) . . . . ?
C51 C52 C53 N7 -1.6(8) . . . . ?
C51 C52 C53 C54 178.1(7) . . . . ?
N7 C53 C54 C55 3.2(12) . . . . ?
C52 C53 C54 C55 -176.5(7) . . . . ?
N7 C53 C54 C71 -172.3(6) . . . . ?
C52 C53 C54 C71 8.1(10) . . . . ?
C53 C54 C55 N8 -5.4(11) . . . . ?
C71 C54 C55 N8 170.0(6) . . . . ?
C53 C54 C55 C56 173.0(7) . . . . ?
C71 C54 C55 C56 -11.6(10) . . . . ?
N8 C55 C56 C57 2.6(8) . . . . ?
C54 C55 C56 C57 -176.0(6) . . . . ?
C55 C56 C57 C58 -1.8(7) . . . . ?
C56 C57 C58 N8 0.4(7) . . . . ?
C56 C57 C58 C39 -178.3(6) . . . . ?
O2 C39 C58 N8 168.0(6) . . . . ?
C40 C39 C58 N8 -14.0(10) . . . . ?
O2 C39 C58 C57 -13.5(10) . . . . ?
C40 C39 C58 C57 164.5(6) . . . . ?
C45 C44 C59 C64 69.4(9) . . . . ?
C43 C44 C59 C64 -110.8(8) . . . . ?
C45 C44 C59 C60 -112.2(8) . . . . ?
C43 C44 C59 C60 67.7(9) . . . . ?
C64 C59 C60 F16 -179.2(6) . . . . ?
C44 C59 C60 F16 2.3(10) . . . . ?
C64 C59 C60 C61 -1.2(11) . . . . ?
C44 C59 C60 C61 -179.8(7) . . . . ?
F16 C60 C61 F17 0.1(10) . . . . ?
C59 C60 C61 F17 -177.8(7) . . . . ?
F16 C60 C61 C62 177.6(6) . . . . ?
C59 C60 C61 C62 -0.4(11) . . . . ?
F17 C61 C62 F18 -2.2(11) . . . . ?
C60 C61 C62 F18 -179.6(6) . . . . ?
F17 C61 C62 C63 178.3(7) . . . . ?
C60 C61 C62 C63 0.9(11) . . . . ?
F18 C62 C63 F19 -1.6(11) . . . . ?
C61 C62 C63 F19 177.9(7) . . . . ?
F18 C62 C63 C64 -179.4(6) . . . . ?
C61 C62 C63 C64 0.2(11) . . . . ?
C60 C59 C64 F20 -176.9(6) . . . . ?
C44 C59 C64 F20 1.7(11) . . . . ?
C60 C59 C64 C63 2.4(11) . . . . ?
C44 C59 C64 C63 -179.1(7) . . . . ?
F19 C63 C64 F20 -0.4(10) . . . . ?
C62 C63 C64 F20 177.4(6) . . . . ?
F19 C63 C64 C59 -179.7(6) . . . . ?
C62 C63 C64 C59 -1.9(11) . . . . ?
C48 C49 C65 C66 82.3(9) . . . . ?
C50 C49 C65 C66 -94.8(9) . . . . ?
C48 C49 C65 C70 -97.7(8) . . . . ?
C50 C49 C65 C70 85.2(9) . . . . ?
C70 C65 C66 F21 179.0(7) . . . . ?
C49 C65 C66 F21 -1.0(11) . . . . ?
C70 C65 C66 C67 -1.0(11) . . . . ?
C49 C65 C66 C67 179.0(7) . . . . ?
F21 C66 C67 F22 0.7(12) . . . . ?
C65 C66 C67 F22 -179.2(7) . . . . ?
F21 C66 C67 C68 -178.9(7) . . . . ?
C65 C66 C67 C68 1.2(13) . . . . ?
F22 C67 C68 F23 1.0(12) . . . . ?
C66 C67 C68 F23 -179.5(7) . . . . ?
F22 C67 C68 C69 179.9(7) . . . . ?
C66 C67 C68 C69 -0.6(12) . . . . ?
F23 C68 C69 F24 0.0(11) . . . . ?
C67 C68 C69 F24 -178.9(7) . . . . ?
F23 C68 C69 C70 178.8(7) . . . . ?
C67 C68 C69 C70 -0.1(12) . . . . ?
F24 C69 C70 F25 -2.1(11) . . . . ?
C68 C69 C70 F25 179.0(7) . . . . ?
F24 C69 C70 C65 179.1(7) . . . . ?
C68 C69 C70 C65 0.2(12) . . . . ?
C66 C65 C70 F25 -178.5(7) . . . . ?
C49 C65 C70 F25 1.5(10) . . . . ?
C66 C65 C70 C69 0.3(11) . . . . ?
C49 C65 C70 C69 -179.7(7) . . . . ?
C53 C54 C71 C72 69.4(9) . . . . ?
C55 C54 C71 C72 -106.6(8) . . . . ?
C53 C54 C71 C76 -110.2(8) . . . . ?
C55 C54 C71 C76 73.9(9) . . . . ?
C76 C71 C72 F26 -179.7(6) . . . . ?
C54 C71 C72 F26 0.8(11) . . . . ?
C76 C71 C72 C73 0.8(11) . . . . ?
C54 C71 C72 C73 -178.7(7) . . . . ?
F26 C72 C73 F27 -0.1(11) . . . . ?
C71 C72 C73 F27 179.4(7) . . . . ?
F26 C72 C73 C74 179.2(7) . . . . ?
C71 C72 C73 C74 -1.3(12) . . . . ?
F27 C73 C74 F28 -1.1(11) . . . . ?
C72 C73 C74 F28 179.5(7) . . . . ?
F27 C73 C74 C75 179.1(7) . . . . ?
C72 C73 C74 C75 -0.2(12) . . . . ?
F28 C74 C75 F29 0.3(11) . . . . ?
C73 C74 C75 F29 -179.9(7) . . . . ?
F28 C74 C75 C76 -177.6(7) . . . . ?
C73 C74 C75 C76 2.1(11) . . . . ?
F29 C75 C76 F30 0.1(10) . . . . ?
C74 C75 C76 F30 178.0(6) . . . . ?
F29 C75 C76 C71 179.5(6) . . . . ?
C74 C75 C76 C71 -2.6(11) . . . . ?
C72 C71 C76 F30 -179.5(6) . . . . ?
C54 C71 C76 F30 0.0(10) . . . . ?
C72 C71 C76 C75 1.1(11) . . . . ?
C54 C71 C76 C75 -179.4(7) . . . . ?
N9 C77 C78 C79 -169.0(8) . . . . ?
C77 C78 C79 C80A 51.6(17) . . . . ?
C77 C78 C79 C80B 85.5(13) . . . . ?
N9 C81 C82 C83 -174.8(6) . . . . ?
C81 C82 C83 C84 -173.1(7) . . . . ?
N9 C85 C86 C87 168.8(6) . . . . ?
C85 C86 C87 C88 -66.0(8) . . . . ?
N9 C89 C90 C91 174.6(8) . . . . ?
C89 C90 C91 C92 -64.5(12) . . . . ?
N10 C93 C94 C95 -170.6(6) . . . . ?
C93 C94 C95 C96 -174.9(7) . . . . ?
N10 C97 C98 C99 -169.9(7) . . . . ?
C97 C98 C99 C100 177.9(7) . . . . ?
N10 C101 C102 C103 -171.0(8) . . . . ?
C101 C102 C103 C104 -173.1(9) . . . . ?
N10 C105 C106 C17B -154.7(10) . . . . ?
N10 C105 C106 C17A -109.6(13) . . . . ?
C105 C106 C17A C108 -149.3(11) . . . . ?
C105 C106 C17B C108 169.7(10) . . . . ?
Cl1 C109 C110 Cl2 175.7(4) . . . . ?
C6 C5 N1 C2 174.3(6) . . . . ?
C4 C5 N1 C2 -2.3(7) . . . . ?
C6 C5 N1 Zn1 13.2(10) . . . . ?
C4 C5 N1 Zn1 -163.4(5) . . . . ?
C1 C2 N1 C5 -177.0(6) . . . . ?
C3 C2 N1 C5 1.2(7) . . . . ?
C1 C2 N1 Zn1 -15.1(9) . . . . ?
C3 C2 N1 Zn1 163.0(4) . . . . ?
C11 C10 N2 C7 -179.7(7) . . . . ?
C9 C10 N2 C7 0.2(8) . . . . ?
C11 C10 N2 Zn1 8.6(10) . . . . ?
C9 C10 N2 Zn1 -171.5(5) . . . . ?
C6 C7 N2 C10 178.6(6) . . . . ?
C8 C7 N2 C10 0.6(7) . . . . ?
C6 C7 N2 Zn1 -9.7(10) . . . . ?
C8 C7 N2 Zn1 172.3(5) . . . . ?
C16 C15 N3 C12 -176.5(7) . . . . ?
C14 C15 N3 C12 0.4(8) . . . . ?
C16 C15 N3 Zn1 16.3(10) . . . . ?
C14 C15 N3 Zn1 -166.8(5) . . . . ?
C11 C12 N3 C15 177.4(7) . . . . ?
C13 C12 N3 C15 -0.8(8) . . . . ?
C11 C12 N3 Zn1 -15.3(10) . . . . ?
C13 C12 N3 Zn1 166.6(5) . . . . ?
C16 C17 N4 C20 -171.1(6) . . . . ?
C18 C17 N4 C20 4.1(7) . . . . ?
C16 C17 N4 Zn1 -12.1(9) . . . . ?
C18 C17 N4 Zn1 163.1(4) . . . . ?
C19 C20 N4 C17 -2.5(7) . . . . ?
C1 C20 N4 C17 171.5(6) . . . . ?
C19 C20 N4 Zn1 -162.1(5) . . . . ?
C1 C20 N4 Zn1 11.9(9) . . . . ?
C39 C40 N5 C43 178.2(6) . . . . ?
C41 C40 N5 C43 0.8(7) . . . . ?
C39 C40 N5 Zn2 18.2(9) . . . . ?
C41 C40 N5 Zn2 -159.2(4) . . . . ?
C44 C43 N5 C40 -171.4(6) . . . . ?
C42 C43 N5 C40 0.9(7) . . . . ?
C44 C43 N5 Zn2 -12.2(9) . . . . ?
C42 C43 N5 Zn2 160.1(5) . . . . ?
C44 C45 N6 C48 178.9(7) . . . . ?
C46 C45 N6 C48 -0.8(8) . . . . ?
C44 C45 N6 Zn2 9.8(10) . . . . ?
C46 C45 N6 Zn2 -169.9(5) . . . . ?
C49 C48 N6 C45 176.0(7) . . . . ?
C47 C48 N6 C45 -0.4(8) . . . . ?
C49 C48 N6 Zn2 -14.8(10) . . . . ?
C47 C48 N6 Zn2 168.8(5) . . . . ?
C49 C50 N7 C53 -173.4(6) . . . . ?
C51 C50 N7 C53 1.8(7) . . . . ?
C49 C50 N7 Zn2 12.5(10) . . . . ?
C51 C50 N7 Zn2 -172.3(4) . . . . ?
C54 C53 N7 C50 -179.9(6) . . . . ?
C52 C53 N7 C50 -0.2(7) . . . . ?
C54 C53 N7 Zn2 -5.9(10) . . . . ?
C52 C53 N7 Zn2 173.8(4) . . . . ?
C54 C55 N8 C58 176.4(6) . . . . ?
C56 C55 N8 C58 -2.3(7) . . . . ?
C54 C55 N8 Zn2 10.3(9) . . . . ?
C56 C55 N8 Zn2 -168.4(4) . . . . ?
C57 C58 N8 C55 1.2(7) . . . . ?
C39 C58 N8 C55 179.9(6) . . . . ?
C57 C58 N8 Zn2 167.8(4) . . . . ?
C39 C58 N8 Zn2 -13.4(9) . . . . ?
C78 C77 N9 C89 -51.2(9) . . . . ?
C78 C77 N9 C85 -172.0(7) . . . . ?
C78 C77 N9 C81 66.8(8) . . . . ?
C90 C89 N9 C77 -58.2(9) . . . . ?
C90 C89 N9 C85 59.9(9) . . . . ?
C90 C89 N9 C81 -179.2(7) . . . . ?
C86 C85 N9 C77 -177.3(6) . . . . ?
C86 C85 N9 C89 62.0(8) . . . . ?
C86 C85 N9 C81 -56.0(8) . . . . ?
C82 C81 N9 C77 69.5(8) . . . . ?
C82 C81 N9 C89 -169.8(6) . . . . ?
C82 C81 N9 C85 -49.0(8) . . . . ?
C106 C105 N10 C93 -63.5(9) . . . . ?
C106 C105 N10 C97 174.7(7) . . . . ?
C106 C105 N10 C101 55.1(9) . . . . ?
C94 C93 N10 C105 -59.8(8) . . . . ?
C94 C93 N10 C97 57.1(9) . . . . ?
C94 C93 N10 C101 178.5(7) . . . . ?
C98 C97 N10 C105 178.0(6) . . . . ?
C98 C97 N10 C93 57.2(8) . . . . ?
C98 C97 N10 C101 -61.7(8) . . . . ?
C102 C101 N10 C105 55.1(10) . . . . ?
C102 C101 N10 C93 176.6(8) . . . . ?
C102 C101 N10 C97 -60.8(10) . . . . ?
C2 C1 O1 Zn1 -91.9(6) . . . 2_566 ?
C20 C1 O1 Zn1 91.0(6) . . . 2_566 ?
C40 C39 O2 Zn2 88.6(6) . . . 2_767 ?
C58 C39 O2 Zn2 -93.3(6) . . . 2_767 ?
C201 C202 C203 C203 -172(3) . . . 2_655 ?
